data_4345129
loop_
_publ_author_name
'Heidemann, Tim'
'Mathur, Sanjay'

_publ_section_title
;
 Three at a Time: Step by Step to Heterotermetallic Molecules.
;
_journal_issue 1
_journal_name_full 'Inorganic chemistry'
_journal_page_first 234
_journal_page_last 240
_journal_paper_doi 10.1021/acs.inorgchem.6b02069
_journal_volume 56
_journal_year 2017
_chemical_formula_moiety 'C42 H98 Ba Ga Hf2 O14'
_chemical_formula_sum 'C42 H98 Ba Ga Hf2 O14'
_chemical_formula_weight 1391.24
_chemical_name_systematic
; 
 ? 
;
_space_group_IT_number 29
_symmetry_cell_setting orthorhombic
_symmetry_space_group_name_Hall 'P 2c -2ac'
_symmetry_space_group_name_H-M 'P c a 21'
_atom_sites_solution_hydrogens geom
_atom_sites_solution_primary direct
_atom_sites_solution_secondary difmap
_audit_creation_method SHELXL-97
_cell_angle_alpha 90.00
_cell_angle_beta 90.00
_cell_angle_gamma 90.00
_cell_formula_units_Z 8
_cell_length_a 19.1952(4)
_cell_length_b 14.5226(4)
_cell_length_c 41.7350(9)
_cell_measurement_reflns_used 46432
_cell_measurement_temperature 170(2)
_cell_measurement_theta_max 24.78
_cell_measurement_theta_min 1.76
_cell_volume 11634.2(5)
_computing_cell_refinement 'X-Area (Stoe & Cie)'
_computing_data_collection 'X-Area (Stoe & Cie)'
_computing_data_reduction 'X-Area (Stoe & Cie)'
_computing_structure_refinement 'SHELXL-97 (Sheldrick, 1997)'
_computing_structure_solution 'SHELXS-97 (Sheldrick, 1990)'
_diffrn_ambient_temperature 170(2)
_diffrn_detector_area_resol_mean 'not measured'
_diffrn_measured_fraction_theta_full 0.941
_diffrn_measured_fraction_theta_max 0.941
_diffrn_measurement_device_type 'IPDS 2T (Stoe & Cie)'
_diffrn_measurement_method '\w and \f scans'
_diffrn_radiation_monochromator graphite
_diffrn_radiation_source 'fine-focus sealed tube'
_diffrn_radiation_type MoK\a
_diffrn_radiation_wavelength 0.71073
_diffrn_reflns_av_R_equivalents 0.0852
_diffrn_reflns_av_sigmaI/netI 0.0677
_diffrn_reflns_limit_h_max 22
_diffrn_reflns_limit_h_min -20
_diffrn_reflns_limit_k_max 17
_diffrn_reflns_limit_k_min -16
_diffrn_reflns_limit_l_max 48
_diffrn_reflns_limit_l_min -48
_diffrn_reflns_number 78925
_diffrn_reflns_theta_full 24.78
_diffrn_reflns_theta_max 24.78
_diffrn_reflns_theta_min 1.76
_diffrn_standards_decay_% 'not measured'
_diffrn_standards_interval_count 'not measured'
_diffrn_standards_interval_time 'not measured'
_diffrn_standards_number 'not measured'
_exptl_absorpt_coefficient_mu 4.734
_exptl_absorpt_correction_T_max 0.7001
_exptl_absorpt_correction_T_min 0.3444
_exptl_absorpt_correction_type numerical
_exptl_absorpt_process_details
;
    The absorption correction (X-RED; Stoe & Cie, 2001)
        was performed after optimizing the crystal shape
        using X-SHAPE (Stoe & Cie, 1999).
;
_exptl_crystal_colour colourless
_exptl_crystal_density_diffrn 1.589
_exptl_crystal_density_meas ?
_exptl_crystal_density_method 'not measured'
_exptl_crystal_description brick
_exptl_crystal_F_000 5544
_exptl_crystal_size_max 0.36
_exptl_crystal_size_mid 0.29
_exptl_crystal_size_min 0.18
_refine_diff_density_max 1.017
_refine_diff_density_min -1.822
_refine_diff_density_rms 0.153
_refine_ls_abs_structure_details 'Flack H D (1983), Acta Cryst. A39, 876-881'
_refine_ls_abs_structure_Flack 0.473(14)
_refine_ls_extinction_coef 'not measured'
_refine_ls_extinction_method none
_refine_ls_goodness_of_fit_ref 1.077
_refine_ls_hydrogen_treatment constr
_refine_ls_matrix_type full
_refine_ls_number_parameters 1072
_refine_ls_number_reflns 18716
_refine_ls_number_restraints 19
_refine_ls_restrained_S_all 1.077
_refine_ls_R_factor_all 0.0901
_refine_ls_R_factor_gt 0.0593
_refine_ls_shift/su_max 0.000
_refine_ls_shift/su_mean 0.000
_refine_ls_structure_factor_coef Fsqd
_refine_ls_weighting_details 'calc w=1/[\s^2^(Fo^2^)+(0.1046P)^2^+0.0000P] where P=(Fo^2^+2Fc^2^)/3'
_refine_ls_weighting_scheme calc
_refine_ls_wR_factor_gt 0.1497
_refine_ls_wR_factor_ref 0.1774
_reflns_number_gt 13401
_reflns_number_total 18716
_reflns_threshold_expression >2sigma(I)
_cod_data_source_file ic6b02069_si_002.cif
_cod_data_source_block GaBaHf2
_cod_depositor_comments
;
The following automatic conversions were performed:

'_exptl_crystal_density_meas' value 'not measured' was changed to '?'
- the value is perceived as not measured.

Automatic conversion script
Id: cif_fix_values 4268 2015-11-12 08:31:59Z antanas 
;
_cod_original_sg_symbol_Hall 'P 2c -2ab'
_cod_original_sg_symbol_H-M Pca21
_cod_database_code 4345129

loop_
_symmetry_equiv_pos_as_xyz
'x, y, z'
'-x, -y, z+1/2'
'-x+1/2, y, z+1/2'
'x+1/2, -y, z'

loop_
_atom_site_label
_atom_site_type_symbol
_atom_site_fract_x
_atom_site_fract_y
_atom_site_fract_z
_atom_site_U_iso_or_equiv
_atom_site_adp_type
_atom_site_occupancy
_atom_site_symmetry_multiplicity
_atom_site_calc_flag
_atom_site_refinement_flags
Hf1 Hf -0.20899(4) -0.06617(5) -0.142622(19) 0.04855(18) Uani 1 1 d .
Hf2 Hf -0.20267(4) -0.12255(5) -0.066795(18) 0.05118(19) Uani 1 1 d .
Ba1 Ba -0.12339(6) -0.29349(7) -0.12395(3) 0.0525(3) Uani 1 1 d .
Ga1 Ga -0.03586(10) -0.50677(12) -0.12403(5) 0.0549(5) Uani 1 1 d .
O1 O -0.1262(6) -0.1089(7) -0.1072(3) 0.045(3) Uani 1 1 d .
O2 O -0.2466(6) -0.1785(8) -0.1119(3) 0.056(3) Uani 1 1 d .
O3 O -0.2388(7) -0.0073(7) -0.0959(3) 0.058(3) Uani 1 1 d .
O4 O -0.1595(7) 0.0349(9) -0.1598(3) 0.062(3) Uani 1 1 d .
O5 O -0.2943(7) -0.0469(8) -0.1652(3) 0.064(3) Uani 1 1 d .
O6 O -0.1724(7) -0.1732(8) -0.1694(3) 0.057(3) Uani 1 1 d .
O7 O -0.1466(8) -0.0552(10) -0.0372(3) 0.072(4) Uani 1 1 d .
O8 O -0.1591(7) -0.2508(8) -0.0628(3) 0.058(3) Uani 1 1 d .
O9 O -0.2810(8) -0.1430(10) -0.0393(3) 0.072(4) Uani 1 1 d .
O10 O -0.0190(6) -0.3993(9) -0.1015(4) 0.059(3) Uani 1 1 d .
O11 O -0.1262(6) -0.4750(8) -0.1345(3) 0.060(3) Uani 1 1 d .
O12 O -0.0203(8) -0.6121(10) -0.1028(4) 0.075(4) Uani 1 1 d .
O13 O 0.0127(7) -0.5059(8) -0.1615(3) 0.059(3) Uani 1 1 d .
O14 O -0.0194(8) -0.3235(9) -0.1716(3) 0.067(4) Uani 1 1 d .
C1 C -0.0587(8) -0.0706(11) -0.1032(5) 0.046(4) Uani 1 1 d .
H1 H -0.0374 -0.1011 -0.0847 0.055 Uiso 1 1 calc R
C2 C -0.0580(10) 0.0321(12) -0.0964(5) 0.059(5) Uani 1 1 d .
H2A H -0.0863 0.0448 -0.0780 0.088 Uiso 1 1 calc R
H2B H -0.0762 0.0647 -0.1146 0.088 Uiso 1 1 calc R
H2C H -0.0111 0.0518 -0.0924 0.088 Uiso 1 1 calc R
C3 C -0.0151(11) -0.0941(15) -0.1320(6) 0.074(6) Uani 1 1 d .
H3A H -0.0169 -0.1593 -0.1357 0.111 Uiso 1 1 calc R
H3B H 0.0323 -0.0758 -0.1282 0.111 Uiso 1 1 calc R
H3C H -0.0328 -0.0623 -0.1505 0.111 Uiso 1 1 calc R
C4 C -0.3118(11) -0.2254(17) -0.1176(6) 0.079(7) Uani 1 1 d .
H4 H -0.3162 -0.2382 -0.1405 0.094 Uiso 1 1 calc R
C5 C -0.3737(11) -0.1681(19) -0.1070(7) 0.090(8) Uani 1 1 d .
H5A H -0.3734 -0.1104 -0.1182 0.135 Uiso 1 1 calc R
H5B H -0.3707 -0.1570 -0.0843 0.135 Uiso 1 1 calc R
H5C H -0.4160 -0.2006 -0.1117 0.135 Uiso 1 1 calc R
C6 C -0.3120(14) -0.3174(18) -0.0992(7) 0.093(8) Uani 1 1 d .
H6A H -0.2726 -0.3536 -0.1057 0.140 Uiso 1 1 calc R
H6B H -0.3541 -0.3504 -0.1039 0.140 Uiso 1 1 calc R
H6C H -0.3094 -0.3055 -0.0766 0.140 Uiso 1 1 calc R
C7 C -0.256(2) 0.086(2) -0.0901(7) 0.131(14) Uani 1 1 d .
H7 H -0.2134 0.1210 -0.0943 0.157 Uiso 1 1 calc R
C8 C -0.301(3) 0.118(4) -0.1079(15) 0.26(3) Uani 1 1 d U
H8A H -0.2884 0.1045 -0.1298 0.397 Uiso 1 1 calc R
H8B H -0.3034 0.1829 -0.1049 0.397 Uiso 1 1 calc R
H8C H -0.3448 0.0900 -0.1031 0.397 Uiso 1 1 calc R
C9 C -0.273(3) 0.102(3) -0.0572(11) 0.25(4) Uani 1 1 d .
H9A H -0.2362 0.0792 -0.0438 0.369 Uiso 1 1 calc R
H9B H -0.3156 0.0707 -0.0520 0.369 Uiso 1 1 calc R
H9C H -0.2787 0.1668 -0.0537 0.369 Uiso 1 1 calc R
C10 C -0.1238(12) 0.1101(14) -0.1743(6) 0.079(7) Uani 1 1 d .
H10 H -0.0800 0.1186 -0.1626 0.095 Uiso 1 1 calc R
C11 C -0.1663(19) 0.1985(13) -0.1704(9) 0.125(12) Uani 1 1 d .
H11A H -0.1754 0.2089 -0.1480 0.188 Uiso 1 1 calc R
H11B H -0.2096 0.1925 -0.1817 0.188 Uiso 1 1 calc R
H11C H -0.1405 0.2495 -0.1789 0.188 Uiso 1 1 calc R
C12 C -0.1062(15) 0.0938(19) -0.2075(7) 0.102(9) Uani 1 1 d .
H12A H -0.0783 0.0391 -0.2092 0.153 Uiso 1 1 calc R
H12B H -0.0805 0.1454 -0.2157 0.153 Uiso 1 1 calc R
H12C H -0.1482 0.0860 -0.2198 0.153 Uiso 1 1 calc R
C13 C -0.3497(12) -0.0032(17) -0.1831(5) 0.074(6) Uani 1 1 d .
H13 H -0.3659 0.0501 -0.1708 0.089 Uiso 1 1 calc R
C14 C -0.3201(11) 0.031(2) -0.2137(6) 0.083(7) Uani 1 1 d .
H14A H -0.2810 0.0702 -0.2093 0.125 Uiso 1 1 calc R
H14B H -0.3550 0.0652 -0.2251 0.125 Uiso 1 1 calc R
H14C H -0.3052 -0.0203 -0.2265 0.125 Uiso 1 1 calc R
C15 C -0.4091(12) -0.0653(18) -0.1879(8) 0.097(9) Uani 1 1 d .
H15A H -0.4268 -0.0847 -0.1674 0.146 Uiso 1 1 calc R
H15B H -0.3944 -0.1181 -0.1999 0.146 Uiso 1 1 calc R
H15C H -0.4451 -0.0336 -0.1994 0.146 Uiso 1 1 calc R
C16 C -0.1799(15) -0.2051(18) -0.2018(5) 0.091(8) Uani 1 1 d .
H16 H -0.1479 -0.2575 -0.2029 0.109 Uiso 1 1 calc R
C17 C -0.2473(14) -0.246(2) -0.2080(8) 0.112(10) Uani 1 1 d .
H17A H -0.2589 -0.2881 -0.1910 0.168 Uiso 1 1 calc R
H17B H -0.2458 -0.2790 -0.2280 0.168 Uiso 1 1 calc R
H17C H -0.2820 -0.1987 -0.2092 0.168 Uiso 1 1 calc R
C18 C -0.155(2) -0.146(2) -0.2257(6) 0.120(11) Uani 1 1 d .
H18A H -0.1100 -0.1232 -0.2198 0.181 Uiso 1 1 calc R
H18B H -0.1867 -0.0946 -0.2280 0.181 Uiso 1 1 calc R
H18C H -0.1522 -0.1783 -0.2456 0.181 Uiso 1 1 calc R
C19 C -0.1107(18) -0.009(2) -0.0118(7) 0.112(10) Uani 1 1 d .
H19 H -0.1051 0.0540 -0.0200 0.135 Uiso 1 1 calc R
C20 C -0.037(2) -0.043(3) -0.0090(10) 0.150(15) Uani 1 1 d .
H20A H -0.0142 -0.0377 -0.0295 0.225 Uiso 1 1 calc R
H20B H -0.0369 -0.1059 -0.0023 0.225 Uiso 1 1 calc R
H20C H -0.0122 -0.0061 0.0064 0.225 Uiso 1 1 calc R
C21 C -0.162(3) 0.003(4) 0.0156(11) 0.28(4) Uani 1 1 d .
H21A H -0.2029 0.0346 0.0080 0.419 Uiso 1 1 calc R
H21B H -0.1409 0.0384 0.0324 0.419 Uiso 1 1 calc R
H21C H -0.1752 -0.0563 0.0237 0.419 Uiso 1 1 calc R
C22 C -0.1671(14) -0.3138(13) -0.0362(5) 0.075(7) Uani 1 1 d .
H22 H -0.2157 -0.3086 -0.0292 0.090 Uiso 1 1 calc R
C23 C -0.1244(19) -0.2893(18) -0.0087(7) 0.114(11) Uani 1 1 d .
H23A H -0.1344 -0.2271 -0.0025 0.172 Uiso 1 1 calc R
H23B H -0.0761 -0.2946 -0.0143 0.172 Uiso 1 1 calc R
H23C H -0.1347 -0.3301 0.0088 0.172 Uiso 1 1 calc R
C24 C -0.1583(17) -0.4110(17) -0.0487(8) 0.112(11) Uani 1 1 d .
H24A H -0.1873 -0.4195 -0.0672 0.169 Uiso 1 1 calc R
H24B H -0.1717 -0.4541 -0.0324 0.169 Uiso 1 1 calc R
H24C H -0.1105 -0.4210 -0.0545 0.169 Uiso 1 1 calc R
C25 C -0.331(3) -0.147(3) -0.0150(14) 0.167(16) Uiso 1 1 d .
H25 H -0.3057 -0.1205 0.0032 0.200 Uiso 1 1 calc R
C26 C -0.341(3) -0.236(4) -0.0052(14) 0.21(2) Uiso 1 1 d .
H26A H -0.2969 -0.2635 0.0001 0.318 Uiso 1 1 calc R
H26B H -0.3623 -0.2710 -0.0222 0.318 Uiso 1 1 calc R
H26C H -0.3708 -0.2372 0.0133 0.318 Uiso 1 1 calc R
C27 C -0.390(2) -0.092(3) -0.0161(13) 0.22(2) Uani 1 1 d U
H27A H -0.3761 -0.0290 -0.0190 0.325 Uiso 1 1 calc R
H27B H -0.4149 -0.0983 0.0036 0.325 Uiso 1 1 calc R
H27C H -0.4186 -0.1110 -0.0336 0.325 Uiso 1 1 calc R
C28 C 0.0372(11) -0.3878(13) -0.0806(5) 0.063(5) Uani 1 1 d .
H28 H 0.0275 -0.4255 -0.0616 0.075 Uiso 1 1 calc R
C29 C 0.1054(12) -0.4197(18) -0.0936(7) 0.091(8) Uani 1 1 d .
H29A H 0.1015 -0.4828 -0.1003 0.136 Uiso 1 1 calc R
H29B H 0.1405 -0.4145 -0.0774 0.136 Uiso 1 1 calc R
H29C H 0.1180 -0.3823 -0.1117 0.136 Uiso 1 1 calc R
C30 C 0.0423(14) -0.2877(14) -0.0691(6) 0.080(6) Uani 1 1 d .
H30A H -0.0019 -0.2685 -0.0606 0.121 Uiso 1 1 calc R
H30B H 0.0549 -0.2488 -0.0867 0.121 Uiso 1 1 calc R
H30C H 0.0771 -0.2832 -0.0526 0.121 Uiso 1 1 calc R
C31 C -0.1653(12) -0.5374(16) -0.1549(8) 0.087(8) Uani 1 1 d .
H31 H -0.1409 -0.5966 -0.1541 0.104 Uiso 1 1 calc R
C32 C -0.2348(16) -0.554(2) -0.1416(9) 0.147(15) Uani 1 1 d .
H32A H -0.2306 -0.5755 -0.1200 0.220 Uiso 1 1 calc R
H32B H -0.2585 -0.5991 -0.1543 0.220 Uiso 1 1 calc R
H32C H -0.2609 -0.4973 -0.1418 0.220 Uiso 1 1 calc R
C33 C -0.1600(19) -0.504(3) -0.1893(8) 0.135(13) Uani 1 1 d .
H33A H -0.1119 -0.4935 -0.1947 0.203 Uiso 1 1 calc R
H33B H -0.1853 -0.4470 -0.1916 0.203 Uiso 1 1 calc R
H33C H -0.1793 -0.5491 -0.2035 0.203 Uiso 1 1 calc R
C34 C -0.0534(12) -0.6361(13) -0.0742(5) 0.068(6) Uani 1 1 d .
H34 H -0.0704 -0.5796 -0.0640 0.082 Uiso 1 1 calc R
C35 C -0.114(3) -0.695(5) -0.0814(10) 0.28(5) Uani 1 1 d .
H35A H -0.1456 -0.6615 -0.0948 0.425 Uiso 1 1 calc R
H35B H -0.1364 -0.7115 -0.0617 0.425 Uiso 1 1 calc R
H35C H -0.0982 -0.7491 -0.0923 0.425 Uiso 1 1 calc R
C36 C -0.003(2) -0.682(3) -0.0515(10) 0.17(2) Uani 1 1 d .
H36A H 0.0375 -0.6440 -0.0490 0.256 Uiso 1 1 calc R
H36B H 0.0103 -0.7408 -0.0600 0.256 Uiso 1 1 calc R
H36C H -0.0250 -0.6903 -0.0310 0.256 Uiso 1 1 calc R
C37 C 0.0591(11) -0.5804(14) -0.1703(6) 0.069(5) Uani 1 1 d .
H37 H 0.0910 -0.5921 -0.1525 0.083 Uiso 1 1 calc R
C38 C 0.0182(14) -0.6665(14) -0.1768(7) 0.096(8) Uani 1 1 d .
H38A H -0.0093 -0.6817 -0.1584 0.144 Uiso 1 1 calc R
H38B H 0.0497 -0.7161 -0.1814 0.144 Uiso 1 1 calc R
H38C H -0.0119 -0.6567 -0.1949 0.144 Uiso 1 1 calc R
C39 C 0.1011(14) -0.5490(19) -0.1989(8) 0.108(10) Uani 1 1 d .
H39A H 0.1237 -0.4918 -0.1940 0.162 Uiso 1 1 calc R
H39B H 0.0707 -0.5406 -0.2169 0.162 Uiso 1 1 calc R
H39C H 0.1355 -0.5946 -0.2040 0.162 Uiso 1 1 calc R
C40 C 0.0210(16) -0.2733(14) -0.1947(5) 0.087(8) Uani 1 1 d .
H40 H 0.0037 -0.2099 -0.1952 0.105 Uiso 1 1 calc R
C41 C 0.009(2) -0.316(2) -0.2270(5) 0.155(18) Uani 1 1 d .
H41A H -0.0399 -0.3152 -0.2318 0.233 Uiso 1 1 calc R
H41B H 0.0258 -0.3779 -0.2270 0.233 Uiso 1 1 calc R
H41C H 0.0336 -0.2808 -0.2430 0.233 Uiso 1 1 calc R
C42 C 0.0940(16) -0.271(2) -0.1842(9) 0.130(14) Uani 1 1 d .
H42A H 0.0969 -0.2436 -0.1633 0.194 Uiso 1 1 calc R
H42B H 0.1210 -0.2357 -0.1991 0.194 Uiso 1 1 calc R
H42C H 0.1119 -0.3329 -0.1833 0.194 Uiso 1 1 calc R
Hf3 Hf -0.17856(4) 0.44839(5) -0.34562(2) 0.0556(2) Uani 1 1 d .
Hf4 Hf -0.18168(4) 0.37881(5) -0.420126(18) 0.05242(19) Uani 1 1 d .
Ba2 Ba -0.09539(6) 0.21861(7) -0.36147(3) 0.0573(3) Uani 1 1 d .
Ga2 Ga -0.01967(11) -0.00164(13) -0.36195(6) 0.0579(5) Uani 1 1 d .
O15 O -0.2181(6) 0.3256(9) -0.3727(3) 0.056(3) Uani 1 1 d .
O16 O -0.1015(6) 0.3996(9) -0.3825(3) 0.055(3) Uani 1 1 d .
O17 O -0.2153(6) 0.4971(8) -0.3918(3) 0.056(3) Uani 1 1 d .
O18 O -0.2616(7) 0.4639(9) -0.3210(3) 0.063(3) Uani 1 1 d .
O19 O -0.1289(8) 0.5567(10) -0.3330(4) 0.082(4) Uani 1 1 d .
O20 O -0.1341(8) 0.3509(11) -0.3187(3) 0.076(4) Uani 1 1 d .
O21 O -0.1314(8) 0.4444(10) -0.4527(3) 0.071(4) Uani 1 1 d .
O22 O -0.1366(7) 0.2525(9) -0.4228(3) 0.064(3) Uani 1 1 d .
O23 O -0.2646(7) 0.3519(9) -0.4434(3) 0.061(3) Uani 1 1 d .
O24 O 0.0013(7) 0.1019(9) -0.3854(3) 0.057(3) Uani 1 1 d .
O25 O -0.1093(6) 0.0364(9) -0.3529(4) 0.069(4) Uani 1 1 d .
O26 O -0.0082(10) -0.1130(10) -0.3795(4) 0.083(5) Uani 1 1 d .
O27 O 0.0290(7) 0.0039(8) -0.3241(3) 0.061(3) Uani 1 1 d .
O28 O 0.0052(7) 0.1835(9) -0.3137(4) 0.066(3) Uani 1 1 d .
C43 C -0.0299(11) 0.4306(16) -0.3903(5) 0.066(5) Uani 1 1 d .
H43 H -0.0125 0.3967 -0.4090 0.079 Uiso 1 1 calc R
C44 C -0.0326(12) 0.5373(13) -0.3983(6) 0.077(7) Uani 1 1 d .
H44A H -0.0625 0.5473 -0.4164 0.115 Uiso 1 1 calc R
H44B H 0.0135 0.5588 -0.4032 0.115 Uiso 1 1 calc R
H44C H -0.0504 0.5702 -0.3801 0.115 Uiso 1 1 calc R
C45 C 0.0165(11) 0.4128(16) -0.3621(6) 0.074(5) Uani 1 1 d .
H45A H 0.0181 0.3479 -0.3579 0.111 Uiso 1 1 calc R
H45B H -0.0015 0.4444 -0.3437 0.111 Uiso 1 1 calc R
H45C H 0.0626 0.4348 -0.3667 0.111 Uiso 1 1 calc R
C46 C -0.2823(10) 0.2803(13) -0.3653(6) 0.064(5) Uani 1 1 d .
H46 H -0.2836 0.2704 -0.3421 0.077 Uiso 1 1 calc R
C47 C -0.3456(12) 0.3385(18) -0.3743(6) 0.081(7) Uani 1 1 d .
H47A H -0.3431 0.3968 -0.3635 0.121 Uiso 1 1 calc R
H47B H -0.3873 0.3070 -0.3680 0.121 Uiso 1 1 calc R
H47C H -0.3460 0.3483 -0.3970 0.121 Uiso 1 1 calc R
C48 C -0.2854(14) 0.1880(17) -0.3811(8) 0.095(8) Uani 1 1 d .
H48A H -0.2446 0.1533 -0.3757 0.143 Uiso 1 1 calc R
H48B H -0.2876 0.1960 -0.4040 0.143 Uiso 1 1 calc R
H48C H -0.3261 0.1556 -0.3739 0.143 Uiso 1 1 calc R
C49 C -0.244(3) 0.584(3) -0.4022(8) 0.162(19) Uani 1 1 d .
H49 H -0.1974 0.6121 -0.4014 0.194 Uiso 1 1 calc R
C50 C -0.2663(19) 0.639(2) -0.3769(8) 0.125(13) Uani 1 1 d .
H50A H -0.2499 0.6143 -0.3570 0.188 Uiso 1 1 calc R
H50B H -0.3163 0.6415 -0.3767 0.188 Uiso 1 1 calc R
H50C H -0.2482 0.7005 -0.3796 0.188 Uiso 1 1 calc R
C51 C -0.250(3) 0.604(2) -0.4331(7) 0.18(2) Uani 1 1 d .
H51A H -0.2272 0.5574 -0.4457 0.264 Uiso 1 1 calc R
H51B H -0.2279 0.6626 -0.4372 0.264 Uiso 1 1 calc R
H51C H -0.2980 0.6074 -0.4388 0.264 Uiso 1 1 calc R
C52 C -0.3182(15) 0.491(2) -0.3022(6) 0.096(8) Uani 1 1 d .
H52 H -0.3525 0.5180 -0.3170 0.115 Uiso 1 1 calc R
C53 C -0.304(3) 0.5616(19) -0.2781(11) 0.18(2) Uani 1 1 d .
H53A H -0.2831 0.6143 -0.2882 0.276 Uiso 1 1 calc R
H53B H -0.2727 0.5372 -0.2623 0.276 Uiso 1 1 calc R
H53C H -0.3468 0.5796 -0.2680 0.276 Uiso 1 1 calc R
C54 C -0.351(3) 0.409(4) -0.2881(12) 0.22(3) Uani 1 1 d .
H54A H -0.3646 0.3673 -0.3049 0.330 Uiso 1 1 calc R
H54B H -0.3914 0.4267 -0.2760 0.330 Uiso 1 1 calc R
H54C H -0.3184 0.3787 -0.2742 0.330 Uiso 1 1 calc R
C55 C -0.100(2) 0.645(2) -0.3214(12) 0.166(19) Uani 1 1 d .
H55 H -0.0993 0.6778 -0.3419 0.199 Uiso 1 1 calc R
C56 C -0.146(3) 0.700(2) -0.3062(13) 0.21(3) Uani 1 1 d .
H56A H -0.1887 0.7015 -0.3180 0.315 Uiso 1 1 calc R
H56B H -0.1270 0.7606 -0.3045 0.315 Uiso 1 1 calc R
H56C H -0.1545 0.6756 -0.2851 0.315 Uiso 1 1 calc R
C57 C -0.0265(17) 0.645(3) -0.3152(9) 0.153(16) Uani 1 1 d .
H57A H -0.0025 0.6179 -0.3330 0.230 Uiso 1 1 calc R
H57B H -0.0171 0.6100 -0.2962 0.230 Uiso 1 1 calc R
H57C H -0.0107 0.7072 -0.3123 0.230 Uiso 1 1 calc R
C58 C -0.132(2) 0.342(4) -0.2835(10) 0.158(16) Uani 1 1 d .
H58 H -0.0981 0.2915 -0.2854 0.190 Uiso 1 1 calc R
C59 C -0.179(4) 0.283(4) -0.2706(13) 0.30(5) Uani 1 1 d .
H59A H -0.2062 0.2558 -0.2873 0.444 Uiso 1 1 calc R
H59B H -0.2085 0.3156 -0.2561 0.444 Uiso 1 1 calc R
H59C H -0.1545 0.2351 -0.2592 0.444 Uiso 1 1 calc R
C60 C -0.076(3) 0.404(3) -0.2712(8) 0.20(3) Uani 1 1 d .
H60A H -0.0556 0.4366 -0.2887 0.301 Uiso 1 1 calc R
H60B H -0.0415 0.3684 -0.2604 0.301 Uiso 1 1 calc R
H60C H -0.0964 0.4475 -0.2564 0.301 Uiso 1 1 calc R
C61 C -0.3212(15) 0.336(3) -0.4650(9) 0.150(18) Uani 1 1 d .
H61 H -0.3445 0.2805 -0.4568 0.180 Uiso 1 1 calc R
C62 C -0.293(2) 0.308(3) -0.4982(9) 0.20(2) Uani 1 1 d U
H62A H -0.2610 0.2583 -0.4960 0.306 Uiso 1 1 calc R
H62B H -0.2700 0.3601 -0.5077 0.306 Uiso 1 1 calc R
H62C H -0.3314 0.2897 -0.5116 0.306 Uiso 1 1 calc R
C63 C -0.373(2) 0.404(3) -0.4658(13) 0.20(2) Uani 1 1 d .
H63A H -0.3892 0.4151 -0.4445 0.303 Uiso 1 1 calc R
H63B H -0.4107 0.3829 -0.4789 0.303 Uiso 1 1 calc R
H63C H -0.3537 0.4592 -0.4746 0.303 Uiso 1 1 calc R
C64 C -0.140(2) 0.1840(18) -0.4473(7) 0.126(12) Uani 1 1 d .
H64 H -0.1897 0.1909 -0.4528 0.151 Uiso 1 1 calc R
C65 C -0.1095(19) 0.214(2) -0.4783(7) 0.122(12) Uani 1 1 d .
H65A H -0.1201 0.2780 -0.4819 0.183 Uiso 1 1 calc R
H65B H -0.1286 0.1780 -0.4954 0.183 Uiso 1 1 calc R
H65C H -0.0599 0.2060 -0.4777 0.183 Uiso 1 1 calc R
C66 C -0.142(2) 0.0937(17) -0.4367(10) 0.146(15) Uani 1 1 d .
H66A H -0.1684 0.0904 -0.4171 0.219 Uiso 1 1 calc R
H66B H -0.0957 0.0723 -0.4330 0.219 Uiso 1 1 calc R
H66C H -0.1643 0.0559 -0.4526 0.219 Uiso 1 1 calc R
C67 C -0.1009(15) 0.496(2) -0.4778(7) 0.108(10) Uani 1 1 d .
H67 H -0.0962 0.5603 -0.4707 0.130 Uiso 1 1 calc R
C68 C -0.0320(15) 0.460(2) -0.4845(7) 0.117(11) Uani 1 1 d .
H68A H -0.0051 0.4596 -0.4651 0.175 Uiso 1 1 calc R
H68B H -0.0094 0.4989 -0.5001 0.175 Uiso 1 1 calc R
H68C H -0.0359 0.3990 -0.4928 0.175 Uiso 1 1 calc R
C69 C -0.149(2) 0.494(3) -0.5065(8) 0.149(16) Uani 1 1 d .
H69A H -0.1932 0.5193 -0.5007 0.224 Uiso 1 1 calc R
H69B H -0.1544 0.4319 -0.5137 0.224 Uiso 1 1 calc R
H69C H -0.1288 0.5305 -0.5235 0.224 Uiso 1 1 calc R
C70 C -0.1479(15) -0.021(2) -0.3304(9) 0.106(10) Uani 1 1 d .
H70 H -0.1183 -0.0697 -0.3218 0.127 Uiso 1 1 calc R
C71 C -0.2096(15) -0.0598(19) -0.3472(15) 0.17(2) Uani 1 1 d .
H71A H -0.1942 -0.1013 -0.3637 0.252 Uiso 1 1 calc R
H71B H -0.2361 -0.0108 -0.3567 0.252 Uiso 1 1 calc R
H71C H -0.2381 -0.0924 -0.3321 0.252 Uiso 1 1 calc R
C72 C -0.1709(18) 0.045(3) -0.3036(9) 0.146(16) Uani 1 1 d .
H72A H -0.1308 0.0739 -0.2944 0.218 Uiso 1 1 calc R
H72B H -0.1950 0.0103 -0.2874 0.218 Uiso 1 1 calc R
H72C H -0.2015 0.0906 -0.3123 0.218 Uiso 1 1 calc R
C73 C 0.0549(12) 0.1043(17) -0.4085(6) 0.080(7) Uani 1 1 d .
H73 H 0.0385 0.0706 -0.4274 0.096 Uiso 1 1 calc R
C74 C 0.1210(13) 0.058(2) -0.3970(8) 0.110(10) Uani 1 1 d .
H74A H 0.1115 -0.0057 -0.3923 0.165 Uiso 1 1 calc R
H74B H 0.1374 0.0880 -0.3780 0.165 Uiso 1 1 calc R
H74C H 0.1560 0.0615 -0.4134 0.165 Uiso 1 1 calc R
C75 C 0.0645(15) 0.2021(17) -0.4180(7) 0.093(8) Uani 1 1 d .
H75A H 0.0211 0.2265 -0.4256 0.140 Uiso 1 1 calc R
H75B H 0.0989 0.2059 -0.4347 0.140 Uiso 1 1 calc R
H75C H 0.0799 0.2371 -0.3998 0.140 Uiso 1 1 calc R
C76 C -0.0337(15) -0.1336(16) -0.4106(7) 0.091(8) Uani 1 1 d .
H76 H -0.0468 -0.0765 -0.4216 0.109 Uiso 1 1 calc R
C77 C -0.098(4) -0.197(5) -0.4071(13) 0.31(5) Uani 1 1 d .
H77A H -0.1316 -0.1678 -0.3931 0.470 Uiso 1 1 calc R
H77B H -0.0844 -0.2547 -0.3982 0.470 Uiso 1 1 calc R
H77C H -0.1191 -0.2063 -0.4278 0.470 Uiso 1 1 calc R
C78 C 0.022(2) -0.178(4) -0.4278(10) 0.21(3) Uani 1 1 d .
H78A H 0.0625 -0.1391 -0.4279 0.320 Uiso 1 1 calc R
H78B H 0.0079 -0.1904 -0.4494 0.320 Uiso 1 1 calc R
H78C H 0.0336 -0.2354 -0.4173 0.320 Uiso 1 1 calc R
C79 C 0.0456(16) -0.0755(16) -0.3062(6) 0.089(8) Uani 1 1 d .
H79 H 0.0268 -0.1293 -0.3175 0.107 Uiso 1 1 calc R
C80 C 0.1231(19) -0.086(3) -0.3040(7) 0.140(14) Uani 1 1 d .
H80A H 0.1422 -0.0932 -0.3251 0.211 Uiso 1 1 calc R
H80B H 0.1342 -0.1387 -0.2913 0.211 Uiso 1 1 calc R
H80C H 0.1427 -0.0317 -0.2942 0.211 Uiso 1 1 calc R
C81 C 0.0147(15) -0.072(2) -0.2744(8) 0.112(10) Uani 1 1 d .
H81A H -0.0350 -0.0678 -0.2763 0.168 Uiso 1 1 calc R
H81B H 0.0322 -0.0193 -0.2632 0.168 Uiso 1 1 calc R
H81C H 0.0267 -0.1270 -0.2629 0.168 Uiso 1 1 calc R
C82 C 0.0637(13) 0.2297(15) -0.2993(6) 0.075(6) Uani 1 1 d .
H82 H 0.0552 0.2961 -0.3009 0.090 Uiso 1 1 calc R
C83 C 0.0684(14) 0.2056(16) -0.2639(6) 0.085(7) Uani 1 1 d .
H83A H 0.0255 0.2215 -0.2534 0.127 Uiso 1 1 calc R
H83B H 0.1060 0.2392 -0.2542 0.127 Uiso 1 1 calc R
H83C H 0.0766 0.1407 -0.2615 0.127 Uiso 1 1 calc R
C84 C 0.1320(12) 0.2102(16) -0.3153(7) 0.088(7) Uani 1 1 d .
H84A H 0.1298 0.2293 -0.3373 0.131 Uiso 1 1 calc R
H84B H 0.1416 0.1454 -0.3144 0.131 Uiso 1 1 calc R
H84C H 0.1684 0.2434 -0.3046 0.131 Uiso 1 1 calc R

loop_
_atom_site_aniso_label
_atom_site_aniso_U_11
_atom_site_aniso_U_22
_atom_site_aniso_U_33
_atom_site_aniso_U_23
_atom_site_aniso_U_13
_atom_site_aniso_U_12
Hf1 0.0485(4) 0.0479(3) 0.0493(4) 0.0011(3) -0.0004(3) 0.0014(3)
Hf2 0.0575(4) 0.0492(4) 0.0468(4) -0.0015(3) 0.0042(3) 0.0054(3)
Ba1 0.0569(6) 0.0443(5) 0.0563(6) -0.0032(5) 0.0054(5) 0.0035(4)
Ga1 0.0615(12) 0.0433(9) 0.0599(13) -0.0027(10) 0.0094(10) 0.0033(8)
O1 0.045(6) 0.043(6) 0.048(7) -0.007(5) 0.004(5) -0.002(5)
O2 0.045(7) 0.058(7) 0.064(8) -0.007(6) 0.004(6) -0.009(6)
O3 0.072(9) 0.046(6) 0.057(8) -0.001(6) 0.002(6) 0.011(6)
O4 0.059(8) 0.071(8) 0.055(8) 0.004(6) -0.004(6) 0.003(6)
O5 0.075(9) 0.053(7) 0.062(9) 0.005(6) -0.015(7) 0.008(6)
O6 0.069(8) 0.055(7) 0.047(7) -0.005(6) -0.002(6) 0.000(6)
O7 0.092(11) 0.073(9) 0.051(8) 0.004(7) 0.005(7) 0.002(7)
O8 0.070(8) 0.060(7) 0.045(7) 0.006(6) 0.015(6) 0.005(6)
O9 0.090(10) 0.073(8) 0.052(8) -0.008(7) 0.015(7) 0.026(8)
O10 0.059(8) 0.052(7) 0.067(8) -0.001(6) -0.008(7) 0.003(6)
O11 0.054(7) 0.047(6) 0.078(10) -0.007(6) 0.010(6) 0.000(5)
O12 0.103(12) 0.055(8) 0.067(9) 0.011(7) 0.019(8) 0.019(8)
O13 0.063(8) 0.047(6) 0.068(8) -0.005(6) 0.025(7) 0.016(6)
O14 0.093(10) 0.055(7) 0.052(8) 0.008(6) 0.015(7) 0.019(7)
C1 0.032(8) 0.043(9) 0.062(11) 0.000(8) -0.005(8) 0.009(7)
C2 0.062(11) 0.046(9) 0.069(12) -0.028(9) 0.003(10) -0.003(8)
C3 0.076(14) 0.070(12) 0.076(15) -0.005(10) 0.009(11) -0.007(10)
C4 0.060(12) 0.107(18) 0.069(15) -0.002(13) 0.002(10) -0.040(12)
C5 0.049(12) 0.12(2) 0.104(19) 0.043(16) 0.003(12) 0.006(13)
C6 0.11(2) 0.086(17) 0.086(18) -0.007(14) 0.005(15) -0.050(15)
C7 0.22(4) 0.100(19) 0.074(17) 0.025(15) 0.00(2) 0.11(2)
C8 0.22(4) 0.35(6) 0.22(6) -0.10(5) 0.01(4) 0.21(5)
C9 0.42(8) 0.19(4) 0.13(4) 0.01(3) 0.03(4) 0.24(5)
C10 0.083(15) 0.059(12) 0.096(17) 0.041(12) 0.012(13) -0.028(10)
C11 0.20(3) 0.029(11) 0.14(3) 0.013(13) 0.02(3) -0.005(14)
C12 0.101(19) 0.102(18) 0.10(2) 0.049(16) 0.016(16) -0.026(15)
C13 0.064(13) 0.101(17) 0.056(13) 0.002(11) -0.016(10) 0.012(12)
C14 0.055(12) 0.13(2) 0.068(14) 0.027(14) -0.021(11) -0.010(12)
C15 0.069(15) 0.098(18) 0.12(2) -0.024(16) -0.029(15) 0.012(13)
C16 0.14(2) 0.097(16) 0.041(11) -0.039(12) 0.020(12) -0.042(15)
C17 0.080(17) 0.13(2) 0.13(2) -0.025(19) -0.049(18) 0.003(16)
C18 0.19(3) 0.11(2) 0.057(16) -0.021(15) -0.001(18) -0.03(2)
C19 0.13(3) 0.13(2) 0.076(19) -0.024(17) -0.026(17) -0.03(2)
C20 0.17(4) 0.16(3) 0.13(3) -0.02(3) -0.07(3) 0.00(3)
C21 0.39(9) 0.35(8) 0.10(3) -0.14(4) -0.10(4) 0.19(7)
C22 0.119(19) 0.048(10) 0.059(13) 0.021(9) 0.028(13) 0.023(11)
C23 0.20(4) 0.083(17) 0.059(17) 0.033(13) -0.022(18) 0.002(18)
C24 0.13(2) 0.072(15) 0.13(3) 0.048(17) 0.04(2) 0.017(15)
C27 0.16(3) 0.21(4) 0.28(5) 0.00(4) 0.18(4) 0.06(3)
C28 0.066(12) 0.055(10) 0.067(13) -0.002(10) 0.003(10) 0.004(9)
C29 0.072(15) 0.090(16) 0.11(2) -0.036(15) -0.002(14) 0.029(12)
C30 0.108(17) 0.063(12) 0.070(15) -0.014(11) -0.023(13) -0.019(11)
C31 0.057(13) 0.070(13) 0.13(3) -0.040(15) -0.005(14) -0.006(10)
C32 0.10(2) 0.19(3) 0.15(3) -0.09(3) 0.04(2) -0.07(2)
C33 0.14(3) 0.17(3) 0.10(3) -0.04(2) -0.03(2) -0.05(2)
C34 0.103(16) 0.046(10) 0.055(13) 0.004(9) 0.003(11) 0.005(10)
C35 0.32(7) 0.46(10) 0.07(2) 0.05(4) -0.02(3) -0.30(8)
C36 0.15(3) 0.20(4) 0.17(4) 0.11(3) 0.09(3) 0.09(3)
C37 0.066(13) 0.066(12) 0.075(14) -0.004(11) -0.019(11) 0.013(10)
C38 0.12(2) 0.057(13) 0.107(19) -0.029(13) 0.036(17) 0.014(13)
C39 0.089(18) 0.102(19) 0.13(3) 0.008(17) 0.062(18) 0.012(14)
C40 0.15(2) 0.051(11) 0.064(14) 0.019(10) 0.050(15) 0.023(13)
C41 0.28(5) 0.15(3) 0.035(13) 0.026(15) 0.05(2) 0.10(3)
C42 0.10(2) 0.10(2) 0.18(4) -0.02(2) 0.09(2) -0.012(17)
Hf3 0.0579(5) 0.0584(4) 0.0504(4) -0.0072(4) -0.0022(4) 0.0097(3)
Hf4 0.0575(4) 0.0526(4) 0.0472(4) -0.0012(4) -0.0044(4) 0.0040(3)
Ba2 0.0610(7) 0.0542(6) 0.0568(6) 0.0021(5) -0.0017(5) 0.0110(5)
Ga2 0.0660(13) 0.0462(10) 0.0615(13) 0.0012(10) -0.0084(10) 0.0037(9)
O15 0.057(8) 0.061(7) 0.050(7) 0.008(6) -0.002(6) -0.004(6)
O16 0.053(7) 0.056(7) 0.057(8) 0.000(6) -0.009(6) 0.005(6)
O17 0.057(7) 0.049(7) 0.063(8) -0.003(6) -0.005(6) 0.016(5)
O18 0.069(9) 0.068(8) 0.052(8) -0.009(6) 0.014(7) 0.009(7)
O19 0.085(10) 0.076(9) 0.086(11) -0.022(8) 0.014(9) 0.003(8)
O20 0.088(11) 0.101(10) 0.041(7) -0.005(7) 0.010(7) 0.029(8)
O21 0.076(10) 0.076(9) 0.060(9) -0.008(7) -0.004(7) 0.001(7)
O22 0.083(9) 0.069(8) 0.041(7) -0.008(6) -0.007(6) 0.005(7)
O23 0.070(8) 0.070(8) 0.044(7) -0.011(6) -0.018(6) 0.007(6)
O24 0.060(7) 0.062(8) 0.049(7) 0.008(6) -0.001(6) 0.006(6)
O25 0.051(7) 0.059(7) 0.097(12) 0.024(7) -0.018(7) -0.006(6)
O26 0.118(13) 0.064(9) 0.067(10) -0.008(7) -0.025(9) 0.027(8)
O27 0.068(8) 0.044(6) 0.071(9) 0.012(6) -0.008(7) 0.006(6)
O28 0.062(8) 0.066(8) 0.069(9) -0.011(7) -0.016(7) 0.006(6)
C43 0.062(13) 0.092(15) 0.044(10) 0.001(10) 0.002(9) 0.012(11)
C44 0.077(14) 0.052(11) 0.102(18) -0.008(11) 0.030(13) -0.012(10)
C45 0.066(13) 0.091(14) 0.065(13) 0.001(12) 0.001(11) 0.001(11)
C46 0.056(11) 0.055(10) 0.080(14) 0.019(10) 0.007(10) 0.002(9)
C47 0.069(14) 0.108(17) 0.065(14) -0.014(13) 0.017(12) -0.033(13)
C48 0.097(19) 0.071(14) 0.12(2) -0.008(14) -0.007(16) -0.016(13)
C49 0.25(5) 0.14(3) 0.09(2) 0.01(2) 0.00(3) 0.13(3)
C50 0.15(3) 0.10(2) 0.12(3) 0.044(19) 0.03(2) 0.07(2)
C51 0.37(6) 0.10(2) 0.055(17) 0.032(15) 0.04(3) 0.10(3)
C52 0.093(19) 0.14(3) 0.056(14) 0.001(15) -0.002(13) 0.016(17)
C53 0.33(6) 0.062(16) 0.17(4) 0.01(2) 0.14(4) 0.02(2)
C54 0.18(4) 0.26(5) 0.22(5) -0.10(4) 0.14(4) -0.12(4)
C55 0.16(4) 0.09(2) 0.24(5) -0.10(3) -0.02(3) -0.02(2)
C56 0.25(5) 0.12(3) 0.26(6) -0.14(4) -0.08(4) 0.04(3)
C57 0.11(2) 0.21(4) 0.14(3) -0.10(3) 0.02(2) -0.06(3)
C58 0.15(3) 0.22(5) 0.10(3) -0.02(3) -0.04(3) -0.02(3)
C59 0.55(14) 0.20(6) 0.14(5) 0.11(4) 0.10(6) 0.04(6)
C60 0.38(8) 0.17(4) 0.051(18) -0.01(2) -0.03(3) 0.08(5)
C61 0.080(18) 0.22(4) 0.15(3) -0.11(3) -0.09(2) 0.06(2)
C62 0.20(4) 0.29(5) 0.12(3) -0.14(3) -0.08(3) 0.09(4)
C63 0.15(4) 0.25(5) 0.20(5) -0.03(4) -0.12(4) 0.06(4)
C64 0.24(4) 0.077(17) 0.061(16) -0.020(13) 0.00(2) 0.01(2)
C65 0.18(3) 0.12(2) 0.062(18) 0.014(16) 0.040(19) 0.04(2)
C66 0.23(4) 0.052(15) 0.15(3) -0.022(18) 0.01(3) -0.017(19)
C67 0.11(2) 0.14(2) 0.075(18) 0.047(17) 0.046(16) 0.011(18)
C68 0.11(2) 0.17(3) 0.072(18) 0.002(18) 0.008(16) -0.05(2)
C69 0.14(3) 0.24(4) 0.07(2) 0.04(2) 0.02(2) -0.07(3)
C70 0.079(17) 0.087(17) 0.15(3) 0.044(19) -0.015(19) -0.007(14)
C71 0.09(2) 0.072(17) 0.35(7) 0.01(3) -0.01(3) -0.012(14)
C72 0.10(2) 0.24(5) 0.10(2) 0.07(3) 0.012(19) -0.02(3)
C73 0.078(15) 0.089(16) 0.074(15) 0.014(12) -0.005(12) 0.022(12)
C74 0.068(15) 0.15(3) 0.11(2) 0.028(19) 0.030(15) 0.051(16)
C75 0.104(18) 0.092(17) 0.083(17) 0.030(14) 0.011(15) 0.006(14)
C76 0.12(2) 0.062(13) 0.086(19) -0.016(12) -0.019(16) 0.015(13)
C77 0.37(9) 0.45(11) 0.12(4) -0.08(5) 0.00(5) -0.26(9)
C78 0.17(4) 0.36(7) 0.11(3) -0.12(4) -0.03(3) 0.11(4)
C79 0.13(2) 0.060(13) 0.077(17) 0.001(12) -0.018(16) -0.002(13)
C80 0.15(3) 0.19(3) 0.08(2) 0.01(2) -0.005(19) 0.10(3)
C81 0.083(18) 0.13(2) 0.12(2) 0.04(2) -0.005(17) -0.009(16)
C82 0.097(17) 0.056(12) 0.073(15) 0.001(10) -0.004(12) 0.002(11)
C83 0.093(16) 0.085(15) 0.076(15) 0.000(12) -0.036(13) -0.008(13)
C84 0.070(14) 0.091(16) 0.102(19) -0.003(14) 0.036(14) -0.008(12)

loop_
_atom_type_symbol
_atom_type_description
_atom_type_scat_dispersion_real
_atom_type_scat_dispersion_imag
_atom_type_scat_source
C C 0.0033 0.0016 'International Tables Vol C Tables 4.2.6.8 and 6.1.1.4'
H H 0.0000 0.0000 'International Tables Vol C Tables 4.2.6.8 and 6.1.1.4'
Ba Ba -0.3244 2.2819 'International Tables Vol C Tables 4.2.6.8 and 6.1.1.4'
Ga Ga 0.2307 1.6083 'International Tables Vol C Tables 4.2.6.8 and 6.1.1.4'
Hf Hf -0.5830 6.1852 'International Tables Vol C Tables 4.2.6.8 and 6.1.1.4'
O O 0.0106 0.0060 'International Tables Vol C Tables 4.2.6.8 and 6.1.1.4'

loop_
_geom_angle_atom_site_label_1
_geom_angle_atom_site_label_2
_geom_angle_atom_site_label_3
_geom_angle
O4 Hf1 O5 97.5(6)
O4 Hf1 O6 102.2(5)
O5 Hf1 O6 97.8(5)
O4 Hf1 O2 164.4(5)
O5 Hf1 O2 96.6(5)
O6 Hf1 O2 82.3(5)
O4 Hf1 O3 99.5(5)
O5 Hf1 O3 99.1(6)
O6 Hf1 O3 150.4(5)
O2 Hf1 O3 71.7(4)
O4 Hf1 O1 96.2(5)
O5 Hf1 O1 165.2(5)
O6 Hf1 O1 84.6(5)
O2 Hf1 O1 69.2(4)
O3 Hf1 O1 73.2(4)
O4 Hf1 Hf2 122.8(4)
O5 Hf1 Hf2 123.1(5)
O6 Hf1 Hf2 109.0(4)
O2 Hf1 Hf2 42.4(3)
O3 Hf1 Hf2 41.5(3)
O1 Hf1 Hf2 43.2(3)
O4 Hf1 Ba1 122.6(4)
O5 Hf1 Ba1 127.1(4)
O6 Hf1 Ba1 45.2(4)
O2 Hf1 Ba1 51.1(3)
O3 Hf1 Ba1 105.7(3)
O1 Hf1 Ba1 46.9(3)
Hf2 Hf1 Ba1 64.19(3)
O7 Hf2 O9 97.7(6)
O7 Hf2 O8 100.6(6)
O9 Hf2 O8 97.5(5)
O7 Hf2 O3 98.4(6)
O9 Hf2 O3 101.7(5)
O8 Hf2 O3 150.8(5)
O7 Hf2 O2 162.2(5)
O9 Hf2 O2 98.9(6)
O8 Hf2 O2 83.7(5)
O3 Hf2 O2 71.8(5)
O7 Hf2 O1 94.1(5)
O9 Hf2 O1 167.9(6)
O8 Hf2 O1 82.8(4)
O3 Hf2 O1 73.9(4)
O2 Hf2 O1 69.1(4)
O7 Hf2 Hf1 121.2(4)
O9 Hf2 Hf1 126.2(5)
O8 Hf2 Hf1 108.8(3)
O3 Hf2 Hf1 42.0(3)
O2 Hf2 Hf1 41.9(3)
O1 Hf2 Hf1 43.5(3)
O7 Hf2 Ba1 121.4(5)
O9 Hf2 Ba1 126.5(4)
O8 Hf2 Ba1 44.5(3)
O3 Hf2 Ba1 106.3(3)
O2 Hf2 Ba1 51.2(3)
O1 Hf2 Ba1 47.0(3)
Hf1 Hf2 Ba1 64.34(3)
O11 Ba1 O10 60.6(4)
O11 Ba1 O8 112.0(4)
O10 Ba1 O8 89.5(4)
O11 Ba1 O6 120.5(4)
O10 Ba1 O6 149.2(4)
O8 Ba1 O6 114.7(4)
O11 Ba1 O1 174.4(4)
O10 Ba1 O1 118.6(4)
O8 Ba1 O1 62.4(4)
O6 Ba1 O1 63.4(4)
O11 Ba1 O14 75.4(4)
O10 Ba1 O14 68.6(4)
O8 Ba1 O14 150.2(4)
O6 Ba1 O14 81.7(4)
O1 Ba1 O14 109.7(4)
O11 Ba1 O2 124.9(3)
O10 Ba1 O2 149.7(4)
O8 Ba1 O2 60.4(4)
O6 Ba1 O2 58.7(4)
O1 Ba1 O2 52.5(3)
O14 Ba1 O2 140.3(4)
O11 Ba1 Ga1 31.0(3)
O10 Ba1 Ga1 31.2(3)
O8 Ba1 Ga1 108.8(3)
O6 Ba1 Ga1 136.2(3)
O1 Ba1 Ga1 149.3(2)
O14 Ba1 Ga1 62.0(3)
O2 Ba1 Ga1 152.1(2)
O11 Ba1 Hf2 138.3(3)
O10 Ba1 Hf2 117.1(3)
O8 Ba1 Hf2 31.9(3)
O6 Ba1 Hf2 83.1(3)
O1 Ba1 Hf2 36.3(2)
O14 Ba1 Hf2 145.7(3)
O2 Ba1 Hf2 36.1(3)
Ga1 Ba1 Hf2 140.63(5)
O11 Ba1 Hf1 145.2(3)
O10 Ba1 Hf1 153.6(3)
O8 Ba1 Hf1 83.3(3)
O6 Ba1 Hf1 31.8(3)
O1 Ba1 Hf1 36.5(2)
O14 Ba1 Hf1 107.2(3)
O2 Ba1 Hf1 35.6(2)
Ga1 Ba1 Hf1 167.85(5)
Hf2 Ba1 Hf1 51.47(2)
O12 Ga1 O13 110.2(6)
O12 Ga1 O11 119.1(7)
O13 Ga1 O11 106.0(6)
O12 Ga1 O10 116.0(7)
O13 Ga1 O10 110.0(6)
O11 Ga1 O10 94.2(5)
O12 Ga1 Ba1 146.0(5)
O13 Ga1 Ba1 103.8(4)
O11 Ga1 Ba1 48.2(4)
O10 Ga1 Ba1 48.8(4)
C1 O1 Hf2 122.9(10)
C1 O1 Hf1 127.6(10)
Hf2 O1 Hf1 93.2(4)
C1 O1 Ba1 113.0(9)
Hf2 O1 Ba1 96.7(4)
Hf1 O1 Ba1 96.6(4)
C4 O2 Hf1 122.7(13)
C4 O2 Hf2 129.8(12)
Hf1 O2 Hf2 95.6(4)
C4 O2 Ba1 113.7(13)
Hf1 O2 Ba1 93.3(4)
Hf2 O2 Ba1 92.7(4)
C7 O3 Hf2 135.4(14)
C7 O3 Hf1 125.7(14)
Hf2 O3 Hf1 96.5(4)
C10 O4 Hf1 177.0(14)
C13 O5 Hf1 161.7(14)
C16 O6 Hf1 136.6(15)
C16 O6 Ba1 118.7(14)
Hf1 O6 Ba1 103.0(5)
C19 O7 Hf2 172.4(17)
C22 O8 Hf2 126.5(11)
C22 O8 Ba1 127.1(11)
Hf2 O8 Ba1 103.5(5)
C25 O9 Hf2 169(3)
C28 O10 Ga1 123.5(11)
C28 O10 Ba1 136.4(11)
Ga1 O10 Ba1 100.0(5)
C31 O11 Ga1 117.9(12)
C31 O11 Ba1 136.2(13)
Ga1 O11 Ba1 100.9(5)
C34 O12 Ga1 124.1(13)
C37 O13 Ga1 121.9(12)
C40 O14 Ba1 140.2(11)
O1 C1 C3 109.0(15)
O1 C1 C2 114.6(13)
C3 C1 C2 111.6(16)
O1 C1 H1 107.1
C3 C1 H1 107.1
C2 C1 H1 107.1
C1 C2 H2A 109.5
C1 C2 H2B 109.5
H2A C2 H2B 109.5
C1 C2 H2C 109.5
H2A C2 H2C 109.5
H2B C2 H2C 109.5
C1 C3 H3A 109.5
C1 C3 H3B 109.5
H3A C3 H3B 109.5
C1 C3 H3C 109.5
H3A C3 H3C 109.5
H3B C3 H3C 109.5
O2 C4 C5 112(2)
O2 C4 C6 109(2)
C5 C4 C6 109(2)
O2 C4 H4 108.8
C5 C4 H4 108.8
C6 C4 H4 108.8
C4 C5 H5A 109.5
C4 C5 H5B 109.5
H5A C5 H5B 109.5
C4 C5 H5C 109.5
H5A C5 H5C 109.5
H5B C5 H5C 109.5
C4 C6 H6A 109.5
C4 C6 H6B 109.5
H6A C6 H6B 109.5
C4 C6 H6C 109.5
H6A C6 H6C 109.5
H6B C6 H6C 109.5
C8 C7 O3 115(4)
C8 C7 C9 111(4)
O3 C7 C9 112(2)
C8 C7 H7 106.1
O3 C7 H7 106.1
C9 C7 H7 106.1
C7 C8 H8A 109.5
C7 C8 H8B 109.5
H8A C8 H8B 109.5
C7 C8 H8C 109.5
H8A C8 H8C 109.5
H8B C8 H8C 109.5
C7 C9 H9A 109.5
C7 C9 H9B 109.5
H9A C9 H9B 109.5
C7 C9 H9C 109.5
H9A C9 H9C 109.5
H9B C9 H9C 109.5
O4 C10 C12 113(2)
O4 C10 C11 110(2)
C12 C10 C11 111(2)
O4 C10 H10 107.3
C12 C10 H10 107.3
C11 C10 H10 107.3
C10 C11 H11A 109.5
C10 C11 H11B 109.5
H11A C11 H11B 109.5
C10 C11 H11C 109.5
H11A C11 H11C 109.5
H11B C11 H11C 109.5
C10 C12 H12A 109.5
C10 C12 H12B 109.5
H12A C12 H12B 109.5
C10 C12 H12C 109.5
H12A C12 H12C 109.5
H12B C12 H12C 109.5
O5 C13 C15 112(2)
O5 C13 C14 108.0(18)
C15 C13 C14 113(2)
O5 C13 H13 108.1
C15 C13 H13 108.1
C14 C13 H13 108.1
C13 C14 H14A 109.5
C13 C14 H14B 109.5
H14A C14 H14B 109.5
C13 C14 H14C 109.5
H14A C14 H14C 109.5
H14B C14 H14C 109.5
C13 C15 H15A 109.5
C13 C15 H15B 109.5
H15A C15 H15B 109.5
C13 C15 H15C 109.5
H15A C15 H15C 109.5
H15B C15 H15C 109.5
C18 C16 O6 115.9(19)
C18 C16 C17 115(3)
O6 C16 C17 113(2)
C18 C16 H16 103.4
O6 C16 H16 103.4
C17 C16 H16 103.4
C16 C17 H17A 109.5
C16 C17 H17B 109.5
H17A C17 H17B 109.5
C16 C17 H17C 109.5
H17A C17 H17C 109.5
H17B C17 H17C 109.5
C16 C18 H18A 109.5
C16 C18 H18B 109.5
H18A C18 H18B 109.5
C16 C18 H18C 109.5
H18A C18 H18C 109.5
H18B C18 H18C 109.5
O7 C19 C20 111(3)
O7 C19 C21 107(3)
C20 C19 C21 126(3)
O7 C19 H19 103.2
C20 C19 H19 103.2
C21 C19 H19 103.2
C19 C20 H20A 109.5
C19 C20 H20B 109.5
H20A C20 H20B 109.5
C19 C20 H20C 109.5
H20A C20 H20C 109.5
H20B C20 H20C 109.5
C19 C21 H21A 109.5
C19 C21 H21B 109.5
H21A C21 H21B 109.5
C19 C21 H21C 109.5
H21A C21 H21C 109.5
H21B C21 H21C 109.5
O8 C22 C23 113(2)
O8 C22 C24 108.2(18)
C23 C22 C24 116(2)
O8 C22 H22 106.3
C23 C22 H22 106.3
C24 C22 H22 106.3
C22 C23 H23A 109.5
C22 C23 H23B 109.5
H23A C23 H23B 109.5
C22 C23 H23C 109.5
H23A C23 H23C 109.5
H23B C23 H23C 109.5
C22 C24 H24A 109.5
C22 C24 H24B 109.5
H24A C24 H24B 109.5
C22 C24 H24C 109.5
H24A C24 H24C 109.5
H24B C24 H24C 109.5
C27 C25 C26 116(5)
C27 C25 O9 121(4)
C26 C25 O9 110(4)
C27 C25 H25 101.9
C26 C25 H25 101.9
O9 C25 H25 101.9
C25 C26 H26A 109.5
C25 C26 H26B 109.5
H26A C26 H26B 109.5
C25 C26 H26C 109.5
H26A C26 H26C 109.5
H26B C26 H26C 109.5
C25 C27 H27A 109.5
C25 C27 H27B 109.5
H27A C27 H27B 109.5
C25 C27 H27C 109.5
H27A C27 H27C 109.5
H27B C27 H27C 109.5
O10 C28 C29 114(2)
O10 C28 C30 110.9(16)
C29 C28 C30 111(2)
O10 C28 H28 106.8
C29 C28 H28 106.8
C30 C28 H28 106.8
C28 C29 H29A 109.5
C28 C29 H29B 109.5
H29A C29 H29B 109.5
C28 C29 H29C 109.5
H29A C29 H29C 109.5
H29B C29 H29C 109.5
C28 C30 H30A 109.5
C28 C30 H30B 109.5
H30A C30 H30B 109.5
C28 C30 H30C 109.5
H30A C30 H30C 109.5
H30B C30 H30C 109.5
O11 C31 C32 110(2)
O11 C31 C33 109(2)
C32 C31 C33 118(3)
O11 C31 H31 106.3
C32 C31 H31 106.3
C33 C31 H31 106.3
C31 C32 H32A 109.5
C31 C32 H32B 109.5
H32A C32 H32B 109.5
C31 C32 H32C 109.5
H32A C32 H32C 109.5
H32B C32 H32C 109.5
C31 C33 H33A 109.5
C31 C33 H33B 109.5
H33A C33 H33B 109.5
C31 C33 H33C 109.5
H33A C33 H33C 109.5
H33B C33 H33C 109.5
O12 C34 C35 109(2)
O12 C34 C36 111(2)
C35 C34 C36 112(3)
O12 C34 H34 108.2
C35 C34 H34 108.2
C36 C34 H34 108.2
C34 C35 H35A 109.5
C34 C35 H35B 109.5
H35A C35 H35B 109.5
C34 C35 H35C 109.5
H35A C35 H35C 109.5
H35B C35 H35C 109.5
C34 C36 H36A 109.5
C34 C36 H36B 109.5
H36A C36 H36B 109.5
C34 C36 H36C 109.5
H36A C36 H36C 109.5
H36B C36 H36C 109.5
O13 C37 C38 110.3(18)
O13 C37 C39 107.7(18)
C38 C37 C39 113(2)
O13 C37 H37 108.6
C38 C37 H37 108.6
C39 C37 H37 108.6
C37 C38 H38A 109.5
C37 C38 H38B 109.5
H38A C38 H38B 109.5
C37 C38 H38C 109.5
H38A C38 H38C 109.5
H38B C38 H38C 109.5
C37 C39 H39A 109.5
C37 C39 H39B 109.5
H39A C39 H39B 109.5
C37 C39 H39C 109.5
H39A C39 H39C 109.5
H39B C39 H39C 109.5
O14 C40 C42 109(2)
O14 C40 C41 108(2)
C42 C40 C41 115(3)
O14 C40 H40 108.1
C42 C40 H40 108.1
C41 C40 H40 108.1
C40 C41 H41A 109.5
C40 C41 H41B 109.5
H41A C41 H41B 109.5
C40 C41 H41C 109.5
H41A C41 H41C 109.5
H41B C41 H41C 109.5
C40 C42 H42A 109.5
C40 C42 H42B 109.5
H42A C42 H42B 109.5
C40 C42 H42C 109.5
H42A C42 H42C 109.5
H42B C42 H42C 109.5
O18 Hf3 O19 99.9(6)
O18 Hf3 O20 97.9(6)
O19 Hf3 O20 102.4(7)
O18 Hf3 O17 99.7(5)
O19 Hf3 O17 97.9(6)
O20 Hf3 O17 150.3(5)
O18 Hf3 O15 94.7(5)
O19 Hf3 O15 163.8(6)
O20 Hf3 O15 82.3(6)
O17 Hf3 O15 72.7(4)
O18 Hf3 O16 162.6(5)
O19 Hf3 O16 96.8(5)
O20 Hf3 O16 83.2(5)
O17 Hf3 O16 73.0(4)
O15 Hf3 O16 68.1(5)
O18 Hf3 Hf4 122.2(4)
O19 Hf3 Hf4 121.6(5)
O20 Hf3 Hf4 108.9(4)
O17 Hf3 Hf4 41.5(3)
O15 Hf3 Hf4 43.0(3)
O16 Hf3 Hf4 42.6(3)
O18 Hf3 Ba2 123.6(4)
O19 Hf3 Ba2 124.5(5)
O20 Hf3 Ba2 44.7(4)
O17 Hf3 Ba2 105.8(3)
O15 Hf3 Ba2 49.4(3)
O16 Hf3 Ba2 47.2(3)
Hf4 Hf3 Ba2 64.28(3)
O23 Hf4 O21 99.2(6)
O23 Hf4 O22 98.1(5)
O21 Hf4 O22 101.2(6)
O23 Hf4 O17 101.1(5)
O21 Hf4 O17 98.1(5)
O22 Hf4 O17 150.1(5)
O23 Hf4 O16 165.5(5)
O21 Hf4 O16 94.8(5)
O22 Hf4 O16 82.4(5)
O17 Hf4 O16 73.4(5)
O23 Hf4 O15 96.9(5)
O21 Hf4 O15 162.7(5)
O22 Hf4 O15 82.6(5)
O17 Hf4 O15 72.5(5)
O16 Hf4 O15 68.8(5)
O23 Hf4 Hf3 124.3(4)
O21 Hf4 Hf3 120.7(4)
O22 Hf4 Hf3 108.9(4)
O17 Hf4 Hf3 41.1(3)
O16 Hf4 Hf3 43.4(3)
O15 Hf4 Hf3 43.2(3)
O23 Hf4 Ba2 124.9(4)
O21 Hf4 Ba2 123.1(4)
O22 Hf4 Ba2 44.8(3)
O17 Hf4 Ba2 105.3(3)
O16 Hf4 Ba2 47.0(3)
O15 Hf4 Ba2 49.3(3)
Hf3 Hf4 Ba2 64.16(3)
O25 Ba2 O24 59.9(4)
O25 Ba2 O20 125.5(5)
O24 Ba2 O20 150.5(4)
O25 Ba2 O22 105.9(4)
O24 Ba2 O22 88.0(4)
O20 Ba2 O22 114.2(4)
O25 Ba2 O16 166.5(4)
O24 Ba2 O16 120.4(4)
O20 Ba2 O16 61.9(4)
O22 Ba2 O16 61.2(4)
O25 Ba2 O28 78.2(4)
O24 Ba2 O28 71.2(4)
O20 Ba2 O28 81.5(4)
O22 Ba2 O28 153.5(4)
O16 Ba2 O28 115.1(4)
O25 Ba2 O15 118.4(4)
O24 Ba2 O15 147.7(4)
O20 Ba2 O15 60.0(4)
O22 Ba2 O15 60.6(4)
O16 Ba2 O15 53.0(4)
O28 Ba2 O15 141.1(4)
O25 Ba2 Ga2 31.1(3)
O24 Ba2 Ga2 31.1(3)
O20 Ba2 Ga2 139.3(3)
O22 Ba2 Ga2 106.2(3)
O16 Ba2 Ga2 151.4(3)
O28 Ba2 Ga2 63.6(3)
O15 Ba2 Ga2 146.5(3)
O25 Ba2 Hf3 144.1(3)
O24 Ba2 Hf3 155.9(3)
O20 Ba2 Hf3 31.0(3)
O22 Ba2 Hf3 83.2(3)
O16 Ba2 Hf3 36.5(3)
O28 Ba2 Hf3 109.1(3)
O15 Ba2 Hf3 36.5(3)
Ga2 Ba2 Hf3 170.13(6)
O25 Ba2 Hf4 130.8(3)
O24 Ba2 Hf4 116.7(3)
O20 Ba2 Hf4 82.6(3)
O22 Ba2 Hf4 31.7(3)
O16 Ba2 Hf4 35.8(3)
O28 Ba2 Hf4 150.8(3)
O15 Ba2 Hf4 36.4(2)
Ga2 Ba2 Hf4 137.86(5)
Hf3 Ba2 Hf4 51.56(2)
O26 Ga2 O27 109.2(6)
O26 Ga2 O24 119.6(7)
O27 Ga2 O24 108.1(6)
O26 Ga2 O25 117.9(7)
O27 Ga2 O25 106.6(6)
O24 Ga2 O25 93.9(6)
O26 Ga2 Ba2 151.2(5)
O27 Ga2 Ba2 99.5(4)
O24 Ga2 Ba2 49.4(4)
O25 Ga2 Ba2 48.8(4)
C46 O15 Hf4 128.3(12)
C46 O15 Hf3 123.2(12)
Hf4 O15 Hf3 93.8(5)
C46 O15 Ba2 115.1(10)
Hf4 O15 Ba2 94.3(4)
Hf3 O15 Ba2 94.0(4)
C43 O16 Hf4 122.0(11)
C43 O16 Hf3 131.6(11)
Hf4 O16 Hf3 94.0(5)
C43 O16 Ba2 108.5(10)
Hf4 O16 Ba2 97.1(4)
Hf3 O16 Ba2 96.2(5)
C49 O17 Hf3 132.6(17)
C49 O17 Hf4 129.5(16)
Hf3 O17 Hf4 97.4(4)
C52 O18 Hf3 169.7(17)
C55 O19 Hf3 171.7(19)
C58 O20 Hf3 129(2)
C58 O20 Ba2 125(2)
Hf3 O20 Ba2 104.3(5)
C67 O21 Hf4 174.2(16)
C64 O22 Hf4 130.4(16)
C64 O22 Ba2 124.1(14)
Hf4 O22 Ba2 103.5(5)
C61 O23 Hf4 172(2)
C73 O24 Ga2 122.9(13)
C73 O24 Ba2 137.5(12)
Ga2 O24 Ba2 99.5(5)
C70 O25 Ga2 115.9(14)
C70 O25 Ba2 134.2(17)
Ga2 O25 Ba2 100.1(5)
C76 O26 Ga2 121.5(13)
C79 O27 Ga2 122.3(13)
C82 O28 Ba2 138.1(12)
O16 C43 C45 109.1(16)
O16 C43 C44 108.2(16)
C45 C43 C44 111(2)
O16 C43 H43 109.6
C45 C43 H43 109.6
C44 C43 H43 109.6
C43 C44 H44A 109.5
C43 C44 H44B 109.5
H44A C44 H44B 109.5
C43 C44 H44C 109.5
H44A C44 H44C 109.5
H44B C44 H44C 109.5
C43 C45 H45A 109.5
C43 C45 H45B 109.5
H45A C45 H45B 109.5
C43 C45 H45C 109.5
H45A C45 H45C 109.5
H45B C45 H45C 109.5
O15 C46 C48 110.5(19)
O15 C46 C47 112.1(16)
C48 C46 C47 111(2)
O15 C46 H46 107.7
C48 C46 H46 107.7
C47 C46 H46 107.7
C46 C47 H47A 109.5
C46 C47 H47B 109.5
H47A C47 H47B 109.5
C46 C47 H47C 109.5
H47A C47 H47C 109.5
H47B C47 H47C 109.5
C46 C48 H48A 109.5
C46 C48 H48B 109.5
H48A C48 H48B 109.5
C46 C48 H48C 109.5
H48A C48 H48C 109.5
H48B C48 H48C 109.5
C51 C49 C50 125(3)
C51 C49 O17 121(3)
C50 C49 O17 113(2)
C51 C49 H49 90.8
C50 C49 H49 90.8
O17 C49 H49 90.8
C49 C50 H50A 109.5
C49 C50 H50B 109.5
H50A C50 H50B 109.5
C49 C50 H50C 109.5
H50A C50 H50C 109.5
H50B C50 H50C 109.5
C49 C51 H51A 109.5
C49 C51 H51B 109.5
H51A C51 H51B 109.5
C49 C51 H51C 109.5
H51A C51 H51C 109.5
H51B C51 H51C 109.5
O18 C52 C53 116(3)
O18 C52 C54 109(3)
C53 C52 C54 112(3)
O18 C52 H52 106.5
C53 C52 H52 106.5
C54 C52 H52 106.5
C52 C53 H53A 109.5
C52 C53 H53B 109.5
H53A C53 H53B 109.5
C52 C53 H53C 109.5
H53A C53 H53C 109.5
H53B C53 H53C 109.5
C52 C54 H54A 109.5
C52 C54 H54B 109.5
H54A C54 H54B 109.5
C52 C54 H54C 109.5
H54A C54 H54C 109.5
H54B C54 H54C 109.5
C56 C55 C57 124(3)
C56 C55 O19 115(3)
C57 C55 O19 115(3)
C56 C55 H55 98.0
C57 C55 H55 98.0
O19 C55 H55 98.0
C55 C56 H56A 109.5
C55 C56 H56B 109.5
H56A C56 H56B 109.5
C55 C56 H56C 109.5
H56A C56 H56C 109.5
H56B C56 H56C 109.5
C55 C57 H57A 109.5
C55 C57 H57B 109.5
H57A C57 H57B 109.5
C55 C57 H57C 109.5
H57A C57 H57C 109.5
H57B C57 H57C 109.5
C59 C58 O20 116(4)
C59 C58 C60 136(5)
O20 C58 C60 108(4)
C59 C58 H58 90.2
O20 C58 H58 90.2
C60 C58 H58 90.2
C58 C59 H59A 109.5
C58 C59 H59B 109.5
H59A C59 H59B 109.5
C58 C59 H59C 109.5
H59A C59 H59C 109.5
H59B C59 H59C 109.5
C58 C60 H60A 109.5
C58 C60 H60B 109.5
H60A C60 H60B 109.5
C58 C60 H60C 109.5
H60A C60 H60C 109.5
H60B C60 H60C 109.5
C63 C61 O23 116(3)
C63 C61 C62 114(4)
O23 C61 C62 110(3)
C63 C61 H61 105.2
O23 C61 H61 105.2
C62 C61 H61 105.2
C61 C62 H62A 109.5
C61 C62 H62B 109.5
H62A C62 H62B 109.5
C61 C62 H62C 109.5
H62A C62 H62C 109.5
H62B C62 H62C 109.5
C61 C63 H63A 109.5
C61 C63 H63B 109.5
H63A C63 H63B 109.5
C61 C63 H63C 109.5
H63A C63 H63C 109.5
H63B C63 H63C 109.5
C66 C64 O22 116(3)
C66 C64 C65 125(3)
O22 C64 C65 113(2)
C66 C64 H64 98.5
O22 C64 H64 98.5
C65 C64 H64 98.5
C64 C65 H65A 109.5
C64 C65 H65B 109.5
H65A C65 H65B 109.5
C64 C65 H65C 109.5
H65A C65 H65C 109.5
H65B C65 H65C 109.5
C64 C66 H66A 109.5
C64 C66 H66B 109.5
H66A C66 H66B 109.5
C64 C66 H66C 109.5
H66A C66 H66C 109.5
H66B C66 H66C 109.5
O21 C67 C68 109(2)
O21 C67 C69 109(2)
C68 C67 C69 113(3)
O21 C67 H67 108.4
C68 C67 H67 108.4
C69 C67 H67 108.4
C67 C68 H68A 109.5
C67 C68 H68B 109.5
H68A C68 H68B 109.5
C67 C68 H68C 109.5
H68A C68 H68C 109.5
H68B C68 H68C 109.5
C67 C69 H69A 109.5
C67 C69 H69B 109.5
H69A C69 H69B 109.5
C67 C69 H69C 109.5
H69A C69 H69C 109.5
H69B C69 H69C 109.5
O25 C70 C71 108(3)
O25 C70 C72 106(2)
C71 C70 C72 111(3)
O25 C70 H70 110.7
C71 C70 H70 110.7
C72 C70 H70 110.7
C70 C71 H71A 109.5
C70 C71 H71B 109.5
H71A C71 H71B 109.5
C70 C71 H71C 109.5
H71A C71 H71C 109.5
H71B C71 H71C 109.5
C70 C72 H72A 109.5
C70 C72 H72B 109.5
H72A C72 H72B 109.5
C70 C72 H72C 109.5
H72A C72 H72C 109.5
H72B C72 H72C 109.5
O24 C73 C75 107.2(19)
O24 C73 C74 113(2)
C75 C73 C74 114(2)
O24 C73 H73 107.6
C75 C73 H73 107.6
C74 C73 H73 107.6
C73 C74 H74A 109.5
C73 C74 H74B 109.5
H74A C74 H74B 109.5
C73 C74 H74C 109.5
H74A C74 H74C 109.5
H74B C74 H74C 109.5
C73 C75 H75A 109.5
C73 C75 H75B 109.5
H75A C75 H75B 109.5
C73 C75 H75C 109.5
H75A C75 H75C 109.5
H75B C75 H75C 109.5
O26 C76 C78 107(2)
O26 C76 C77 108(3)
C78 C76 C77 112(4)
O26 C76 H76 109.8
C78 C76 H76 109.8
C77 C76 H76 109.8
C76 C77 H77A 109.5
C76 C77 H77B 109.5
H77A C77 H77B 109.5
C76 C77 H77C 109.5
H77A C77 H77C 109.5
H77B C77 H77C 109.5
C76 C78 H78A 109.5
C76 C78 H78B 109.5
H78A C78 H78B 109.5
C76 C78 H78C 109.5
H78A C78 H78C 109.5
H78B C78 H78C 109.5
O27 C79 C81 111(2)
O27 C79 C80 110(2)
C81 C79 C80 111(2)
O27 C79 H79 108.4
C81 C79 H79 108.4
C80 C79 H79 108.4
C79 C80 H80A 109.5
C79 C80 H80B 109.5
H80A C80 H80B 109.5
C79 C80 H80C 109.5
H80A C80 H80C 109.5
H80B C80 H80C 109.5
C79 C81 H81A 109.5
C79 C81 H81B 109.5
H81A C81 H81B 109.5
C79 C81 H81C 109.5
H81A C81 H81C 109.5
H81B C81 H81C 109.5
O28 C82 C84 114(2)
O28 C82 C83 110.2(19)
C84 C82 C83 110(2)
O28 C82 H82 107.5
C84 C82 H82 107.5
C83 C82 H82 107.5
C82 C83 H83A 109.5
C82 C83 H83B 109.5
H83A C83 H83B 109.5
C82 C83 H83C 109.5
H83A C83 H83C 109.5
H83B C83 H83C 109.5
C82 C84 H84A 109.5
C82 C84 H84B 109.5
H84A C84 H84B 109.5
C82 C84 H84C 109.5
H84A C84 H84C 109.5
H84B C84 H84C 109.5

loop_
_geom_bond_atom_site_label_1
_geom_bond_atom_site_label_2
_geom_bond_distance
Hf1 O4 1.889(13)
Hf1 O5 1.912(13)
Hf1 O6 2.039(12)
Hf1 O2 2.197(13)
Hf1 O3 2.204(13)
Hf1 O1 2.257(12)
Hf1 Hf2 3.2711(11)
Hf1 Ba1 3.7690(12)
Hf2 O7 1.907(15)
Hf2 O9 1.916(15)
Hf2 O8 2.048(12)
Hf2 O3 2.181(12)
Hf2 O2 2.218(13)
Hf2 O1 2.245(11)
Hf2 Ba1 3.7642(13)
Ba1 O11 2.673(12)
Ba1 O10 2.693(13)
Ba1 O8 2.715(12)
Ba1 O6 2.744(13)
Ba1 O1 2.770(11)
Ba1 O14 2.852(13)
Ba1 O2 2.938(13)
Ba1 Ga1 3.524(2)
Ga1 O12 1.792(14)
Ga1 O13 1.820(13)
Ga1 O11 1.847(12)
Ga1 O10 1.851(14)
O1 C1 1.420(19)
O2 C4 1.44(2)
O3 C7 1.41(3)
O4 C10 1.42(2)
O5 C13 1.45(2)
O6 C16 1.44(2)
O7 C19 1.44(3)
O8 C22 1.45(2)
O9 C25 1.40(5)
O10 C28 1.40(2)
O11 C31 1.45(3)
O12 C34 1.40(3)
O13 C37 1.45(2)
O14 C40 1.43(2)
C1 C3 1.50(3)
C1 C2 1.52(2)
C1 H1 0.9800
C2 H2A 0.9600
C2 H2B 0.9600
C2 H2C 0.9600
C3 H3A 0.9600
C3 H3B 0.9600
C3 H3C 0.9600
C4 C5 1.52(3)
C4 C6 1.54(4)
C4 H4 0.9800
C5 H5A 0.9600
C5 H5B 0.9600
C5 H5C 0.9600
C6 H6A 0.9600
C6 H6B 0.9600
C6 H6C 0.9600
C7 C8 1.23(6)
C7 C9 1.43(5)
C7 H7 0.9800
C8 H8A 0.9600
C8 H8B 0.9600
C8 H8C 0.9600
C9 H9A 0.9600
C9 H9B 0.9600
C9 H9C 0.9600
C10 C12 1.45(4)
C10 C11 1.53(3)
C10 H10 0.9800
C11 H11A 0.9600
C11 H11B 0.9600
C11 H11C 0.9600
C12 H12A 0.9600
C12 H12B 0.9600
C12 H12C 0.9600
C13 C15 1.47(3)
C13 C14 1.48(3)
C13 H13 0.9800
C14 H14A 0.9600
C14 H14B 0.9600
C14 H14C 0.9600
C15 H15A 0.9600
C15 H15B 0.9600
C15 H15C 0.9600
C16 C18 1.40(4)
C16 C17 1.45(4)
C16 H16 0.9800
C17 H17A 0.9600
C17 H17B 0.9600
C17 H17C 0.9600
C18 H18A 0.9600
C18 H18B 0.9600
C18 H18C 0.9600
C19 C20 1.50(5)
C19 C21 1.52(6)
C19 H19 0.9800
C20 H20A 0.9600
C20 H20B 0.9600
C20 H20C 0.9600
C21 H21A 0.9600
C21 H21B 0.9600
C21 H21C 0.9600
C22 C23 1.45(4)
C22 C24 1.51(3)
C22 H22 0.9800
C23 H23A 0.9600
C23 H23B 0.9600
C23 H23C 0.9600
C24 H24A 0.9600
C24 H24B 0.9600
C24 H24C 0.9600
C25 C27 1.38(5)
C25 C26 1.38(6)
C25 H25 0.9800
C26 H26A 0.9600
C26 H26B 0.9600
C26 H26C 0.9600
C27 H27A 0.9600
C27 H27B 0.9600
C27 H27C 0.9600
C28 C29 1.49(3)
C28 C30 1.53(3)
C28 H28 0.9800
C29 H29A 0.9600
C29 H29B 0.9600
C29 H29C 0.9600
C30 H30A 0.9600
C30 H30B 0.9600
C30 H30C 0.9600
C31 C32 1.46(4)
C31 C33 1.52(4)
C31 H31 0.9800
C32 H32A 0.9600
C32 H32B 0.9600
C32 H32C 0.9600
C33 H33A 0.9600
C33 H33B 0.9600
C33 H33C 0.9600
C34 C35 1.47(4)
C34 C36 1.51(4)
C34 H34 0.9800
C35 H35A 0.9600
C35 H35B 0.9600
C35 H35C 0.9600
C36 H36A 0.9600
C36 H36B 0.9600
C36 H36C 0.9600
C37 C38 1.50(3)
C37 C39 1.51(3)
C37 H37 0.9800
C38 H38A 0.9600
C38 H38B 0.9600
C38 H38C 0.9600
C39 H39A 0.9600
C39 H39B 0.9600
C39 H39C 0.9600
C40 C42 1.47(4)
C40 C41 1.50(4)
C40 H40 0.9800
C41 H41A 0.9600
C41 H41B 0.9600
C41 H41C 0.9600
C42 H42A 0.9600
C42 H42B 0.9600
C42 H42C 0.9600
Hf3 O18 1.910(13)
Hf3 O19 1.913(15)
Hf3 O20 1.999(15)
Hf3 O17 2.169(13)
Hf3 O15 2.243(13)
Hf3 O16 2.251(13)
Hf3 Hf4 3.2701(11)
Hf3 Ba2 3.7578(13)
Hf4 O23 1.906(12)
Hf4 O21 1.919(15)
Hf4 O22 2.031(13)
Hf4 O17 2.184(12)
Hf4 O16 2.219(12)
Hf4 O15 2.236(12)
Hf4 Ba2 3.7616(14)
Ba2 O25 2.684(12)
Ba2 O24 2.705(13)
Ba2 O20 2.726(14)
Ba2 O22 2.726(13)
Ba2 O16 2.775(13)
Ba2 O28 2.820(13)
Ba2 O15 2.861(12)
Ba2 Ga2 3.513(2)
Ga2 O26 1.789(15)
Ga2 O27 1.835(14)
Ga2 O24 1.838(13)
Ga2 O25 1.845(13)
O15 C46 1.43(2)
O16 C43 1.48(2)
O17 C49 1.44(3)
O18 C52 1.40(3)
O19 C55 1.48(3)
O20 C58 1.48(4)
O21 C67 1.42(3)
O22 C64 1.43(3)
O23 C61 1.43(3)
O24 C73 1.41(3)
O25 C70 1.45(3)
O26 C76 1.42(3)
O27 C79 1.41(3)
O28 C82 1.44(3)
C43 C45 1.50(3)
C43 C44 1.58(3)
C43 H43 0.9800
C44 H44A 0.9600
C44 H44B 0.9600
C44 H44C 0.9600
C45 H45A 0.9600
C45 H45B 0.9600
C45 H45C 0.9600
C46 C48 1.50(3)
C46 C47 1.53(3)
C46 H46 0.9800
C47 H47A 0.9600
C47 H47B 0.9600
C47 H47C 0.9600
C48 H48A 0.9600
C48 H48B 0.9600
C48 H48C 0.9600
C49 C51 1.33(4)
C49 C50 1.40(4)
C49 H49 0.9800
C50 H50A 0.9600
C50 H50B 0.9600
C50 H50C 0.9600
C51 H51A 0.9600
C51 H51B 0.9600
C51 H51C 0.9600
C52 C53 1.46(5)
C52 C54 1.48(5)
C52 H52 0.9800
C53 H53A 0.9600
C53 H53B 0.9600
C53 H53C 0.9600
C54 H54A 0.9600
C54 H54B 0.9600
C54 H54C 0.9600
C55 C56 1.34(5)
C55 C57 1.44(5)
C55 H55 0.9800
C56 H56A 0.9600
C56 H56B 0.9600
C56 H56C 0.9600
C57 H57A 0.9600
C57 H57B 0.9600
C57 H57C 0.9600
C58 C59 1.35(7)
C58 C60 1.49(6)
C58 H58 0.9800
C59 H59A 0.9600
C59 H59B 0.9600
C59 H59C 0.9600
C60 H60A 0.9600
C60 H60B 0.9600
C60 H60C 0.9600
C61 C63 1.40(5)
C61 C62 1.54(5)
C61 H61 0.9800
C62 H62A 0.9600
C62 H62B 0.9600
C62 H62C 0.9600
C63 H63A 0.9600
C63 H63B 0.9600
C63 H63C 0.9600
C64 C66 1.38(4)
C64 C65 1.49(4)
C64 H64 0.9800
C65 H65A 0.9600
C65 H65B 0.9600
C65 H65C 0.9600
C66 H66A 0.9600
C66 H66B 0.9600
C66 H66C 0.9600
C67 C68 1.45(4)
C67 C69 1.51(5)
C67 H67 0.9800
C68 H68A 0.9600
C68 H68B 0.9600
C68 H68C 0.9600
C69 H69A 0.9600
C69 H69B 0.9600
C69 H69C 0.9600
C70 C71 1.49(5)
C70 C72 1.53(5)
C70 H70 0.9800
C71 H71A 0.9600
C71 H71B 0.9600
C71 H71C 0.9600
C72 H72A 0.9600
C72 H72B 0.9600
C72 H72C 0.9600
C73 C75 1.49(3)
C73 C74 1.52(3)
C73 H73 0.9800
C74 H74A 0.9600
C74 H74B 0.9600
C74 H74C 0.9600
C75 H75A 0.9600
C75 H75B 0.9600
C75 H75C 0.9600
C76 C78 1.45(4)
C76 C77 1.55(5)
C76 H76 0.9800
C77 H77A 0.9600
C77 H77B 0.9600
C77 H77C 0.9600
C78 H78A 0.9600
C78 H78B 0.9600
C78 H78C 0.9600
C79 C81 1.45(4)
C79 C80 1.50(4)
C79 H79 0.9800
C80 H80A 0.9600
C80 H80B 0.9600
C80 H80C 0.9600
C81 H81A 0.9600
C81 H81B 0.9600
C81 H81C 0.9600
C82 C84 1.50(3)
C82 C83 1.52(3)
C82 H82 0.9800
C83 H83A 0.9600
C83 H83B 0.9600
C83 H83C 0.9600
C84 H84A 0.9600
C84 H84B 0.9600
C84 H84C 0.9600

loop_
_geom_torsion_atom_site_label_1
_geom_torsion_atom_site_label_2
_geom_torsion_atom_site_label_3
_geom_torsion_atom_site_label_4
_geom_torsion
O4 Hf1 Hf2 O7 -1.1(7)
O5 Hf1 Hf2 O7 -128.4(7)
O6 Hf1 Hf2 O7 118.2(7)
O2 Hf1 Hf2 O7 172.2(7)
O3 Hf1 Hf2 O7 -65.4(8)
O1 Hf1 Hf2 O7 59.0(7)
Ba1 Hf1 Hf2 O7 112.6(5)
O4 Hf1 Hf2 O9 128.5(7)
O5 Hf1 Hf2 O9 1.2(7)
O6 Hf1 Hf2 O9 -112.2(6)
O2 Hf1 Hf2 O9 -58.2(7)
O3 Hf1 Hf2 O9 64.2(8)
O1 Hf1 Hf2 O9 -171.4(7)
Ba1 Hf1 Hf2 O9 -117.8(5)
O4 Hf1 Hf2 O8 -116.7(6)
O5 Hf1 Hf2 O8 116.0(6)
O6 Hf1 Hf2 O8 2.6(6)
O2 Hf1 Hf2 O8 56.6(6)
O3 Hf1 Hf2 O8 179.0(7)
O1 Hf1 Hf2 O8 -56.6(6)
Ba1 Hf1 Hf2 O8 -3.1(4)
O4 Hf1 Hf2 O3 64.3(7)
O5 Hf1 Hf2 O3 -63.0(7)
O6 Hf1 Hf2 O3 -176.4(6)
O2 Hf1 Hf2 O3 -122.4(7)
O1 Hf1 Hf2 O3 124.3(7)
Ba1 Hf1 Hf2 O3 177.9(5)
O4 Hf1 Hf2 O2 -173.3(7)
O5 Hf1 Hf2 O2 59.3(7)
O6 Hf1 Hf2 O2 -54.0(6)
O3 Hf1 Hf2 O2 122.4(7)
O1 Hf1 Hf2 O2 -113.3(6)
Ba1 Hf1 Hf2 O2 -59.7(5)
O4 Hf1 Hf2 O1 -60.0(6)
O5 Hf1 Hf2 O1 172.6(6)
O6 Hf1 Hf2 O1 59.2(5)
O2 Hf1 Hf2 O1 113.3(6)
O3 Hf1 Hf2 O1 -124.3(7)
Ba1 Hf1 Hf2 O1 53.6(4)
O4 Hf1 Hf2 Ba1 -113.6(5)
O5 Hf1 Hf2 Ba1 119.0(4)
O6 Hf1 Hf2 Ba1 5.6(4)
O2 Hf1 Hf2 Ba1 59.7(5)
O3 Hf1 Hf2 Ba1 -177.9(5)
O1 Hf1 Hf2 Ba1 -53.6(4)
O7 Hf2 Ba1 O11 114.5(6)
O9 Hf2 Ba1 O11 -15.8(7)
O8 Hf2 Ba1 O11 42.7(7)
O3 Hf2 Ba1 O11 -134.6(6)
O2 Hf2 Ba1 O11 -85.4(6)
O1 Hf2 Ba1 O11 177.5(6)
Hf1 Hf2 Ba1 O11 -133.2(4)
O7 Hf2 Ba1 O10 39.1(6)
O9 Hf2 Ba1 O10 -91.2(6)
O8 Hf2 Ba1 O10 -32.6(6)
O3 Hf2 Ba1 O10 150.1(5)
O2 Hf2 Ba1 O10 -160.8(5)
O1 Hf2 Ba1 O10 102.2(5)
Hf1 Hf2 Ba1 O10 151.5(3)
O7 Hf2 Ba1 O8 71.7(7)
O9 Hf2 Ba1 O8 -58.6(8)
O3 Hf2 Ba1 O8 -177.3(7)
O2 Hf2 Ba1 O8 -128.1(7)
O1 Hf2 Ba1 O8 134.8(7)
Hf1 Hf2 Ba1 O8 -175.9(5)
O7 Hf2 Ba1 O6 -116.4(6)
O9 Hf2 Ba1 O6 113.3(6)
O8 Hf2 Ba1 O6 171.9(6)
O3 Hf2 Ba1 O6 -5.4(5)
O2 Hf2 Ba1 O6 43.7(5)
O1 Hf2 Ba1 O6 -53.3(5)
Hf1 Hf2 Ba1 O6 -4.0(3)
O7 Hf2 Ba1 O1 -63.0(6)
O9 Hf2 Ba1 O1 166.7(7)
O8 Hf2 Ba1 O1 -134.8(7)
O3 Hf2 Ba1 O1 47.9(5)
O2 Hf2 Ba1 O1 97.1(6)
Hf1 Hf2 Ba1 O1 49.3(4)
O7 Hf2 Ba1 O14 -52.2(7)
O9 Hf2 Ba1 O14 177.5(8)
O8 Hf2 Ba1 O14 -124.0(7)
O3 Hf2 Ba1 O14 58.7(6)
O2 Hf2 Ba1 O14 107.9(7)
O1 Hf2 Ba1 O14 10.8(6)
Hf1 Hf2 Ba1 O14 60.1(5)
O7 Hf2 Ba1 O2 -160.1(6)
O9 Hf2 Ba1 O2 69.6(7)
O8 Hf2 Ba1 O2 128.1(7)
O3 Hf2 Ba1 O2 -49.2(5)
O1 Hf2 Ba1 O2 -97.1(6)
Hf1 Hf2 Ba1 O2 -47.7(4)
O7 Hf2 Ba1 Ga1 66.1(5)
O9 Hf2 Ba1 Ga1 -64.2(6)
O8 Hf2 Ba1 Ga1 -5.7(5)
O3 Hf2 Ba1 Ga1 177.0(4)
O2 Hf2 Ba1 Ga1 -133.8(4)
O1 Hf2 Ba1 Ga1 129.1(4)
Hf1 Hf2 Ba1 Ga1 178.46(8)
O7 Hf2 Ba1 Hf1 -112.4(5)
O9 Hf2 Ba1 Hf1 117.3(6)
O8 Hf2 Ba1 Hf1 175.9(5)
O3 Hf2 Ba1 Hf1 -1.4(4)
O2 Hf2 Ba1 Hf1 47.7(4)
O1 Hf2 Ba1 Hf1 -49.3(4)
O4 Hf1 Ba1 O11 -124.3(7)
O5 Hf1 Ba1 O11 8.5(7)
O6 Hf1 Ba1 O11 -50.7(7)
O2 Hf1 Ba1 O11 73.3(6)
O3 Hf1 Ba1 O11 123.2(6)
O1 Hf1 Ba1 O11 170.8(6)
Hf2 Hf1 Ba1 O11 121.8(5)
O4 Hf1 Ba1 O10 41.0(9)
O5 Hf1 Ba1 O10 173.8(9)
O6 Hf1 Ba1 O10 114.6(9)
O2 Hf1 Ba1 O10 -121.4(8)
O3 Hf1 Ba1 O10 -71.5(8)
O1 Hf1 Ba1 O10 -23.9(8)
Hf2 Hf1 Ba1 O10 -73.0(7)
O4 Hf1 Ba1 O8 116.1(5)
O5 Hf1 Ba1 O8 -111.1(6)
O6 Hf1 Ba1 O8 -170.3(6)
O2 Hf1 Ba1 O8 -46.3(5)
O3 Hf1 Ba1 O8 3.6(5)
O1 Hf1 Ba1 O8 51.2(5)
Hf2 Hf1 Ba1 O8 2.2(3)
O4 Hf1 Ba1 O6 -73.6(7)
O5 Hf1 Ba1 O6 59.2(8)
O2 Hf1 Ba1 O6 124.0(7)
O3 Hf1 Ba1 O6 173.9(6)
O1 Hf1 Ba1 O6 -138.5(6)
Hf2 Hf1 Ba1 O6 172.5(5)
O4 Hf1 Ba1 O1 64.9(6)
O5 Hf1 Ba1 O1 -162.3(7)
O6 Hf1 Ba1 O1 138.5(6)
O2 Hf1 Ba1 O1 -97.5(6)
O3 Hf1 Ba1 O1 -47.6(5)
Hf2 Hf1 Ba1 O1 -49.0(4)
O4 Hf1 Ba1 O14 -35.3(6)
O5 Hf1 Ba1 O14 97.5(7)
O6 Hf1 Ba1 O14 38.3(6)
O2 Hf1 Ba1 O14 162.3(5)
O3 Hf1 Ba1 O14 -147.8(5)
O1 Hf1 Ba1 O14 -100.2(5)
Hf2 Hf1 Ba1 O14 -149.2(3)
O4 Hf1 Ba1 O2 162.4(6)
O5 Hf1 Ba1 O2 -64.8(7)
O6 Hf1 Ba1 O2 -124.0(7)
O3 Hf1 Ba1 O2 49.9(6)
O1 Hf1 Ba1 O2 97.5(6)
Hf2 Hf1 Ba1 O2 48.5(4)
O4 Hf1 Ba1 Ga1 -61.4(5)
O5 Hf1 Ba1 Ga1 71.4(6)
O6 Hf1 Ba1 Ga1 12.2(5)
O2 Hf1 Ba1 Ga1 136.2(5)
O3 Hf1 Ba1 Ga1 -173.9(4)
O1 Hf1 Ba1 Ga1 -126.3(5)
Hf2 Hf1 Ba1 Ga1 -175.3(2)
O4 Hf1 Ba1 Hf2 113.9(5)
O5 Hf1 Ba1 Hf2 -113.3(6)
O6 Hf1 Ba1 Hf2 -172.5(5)
O2 Hf1 Ba1 Hf2 -48.5(4)
O3 Hf1 Ba1 Hf2 1.4(4)
O1 Hf1 Ba1 Hf2 49.0(4)
O11 Ba1 Ga1 O12 -80.8(12)
O10 Ba1 Ga1 O12 75.3(12)
O8 Ba1 Ga1 O12 20.9(11)
O6 Ba1 Ga1 O12 -152.4(11)
O1 Ba1 Ga1 O12 88.3(11)
O14 Ba1 Ga1 O12 169.9(11)
O2 Ba1 Ga1 O12 -40.9(12)
Hf2 Ba1 Ga1 O12 24.1(10)
Hf1 Ba1 Ga1 O12 -161.7(10)
O11 Ba1 Ga1 O13 99.3(7)
O10 Ba1 Ga1 O13 -104.6(8)
O8 Ba1 Ga1 O13 -159.0(5)
O6 Ba1 Ga1 O13 27.7(6)
O1 Ba1 Ga1 O13 -91.7(7)
O14 Ba1 Ga1 O13 -10.0(6)
O2 Ba1 Ga1 O13 139.1(7)
Hf2 Ba1 Ga1 O13 -155.9(5)
Hf1 Ba1 Ga1 O13 18.4(5)
O10 Ba1 Ga1 O11 156.1(8)
O8 Ba1 Ga1 O11 101.7(7)
O6 Ba1 Ga1 O11 -71.6(7)
O1 Ba1 Ga1 O11 169.0(7)
O14 Ba1 Ga1 O11 -109.3(7)
O2 Ba1 Ga1 O11 39.8(8)
Hf2 Ba1 Ga1 O11 104.8(6)
Hf1 Ba1 Ga1 O11 -80.9(6)
O11 Ba1 Ga1 O10 -156.1(8)
O8 Ba1 Ga1 O10 -54.4(7)
O6 Ba1 Ga1 O10 132.3(7)
O1 Ba1 Ga1 O10 12.9(8)
O14 Ba1 Ga1 O10 94.6(7)
O2 Ba1 Ga1 O10 -116.3(8)
Hf2 Ba1 Ga1 O10 -51.3(6)
Hf1 Ba1 Ga1 O10 123.0(6)
O7 Hf2 O1 C1 7.2(12)
O9 Hf2 O1 C1 175(2)
O8 Hf2 O1 C1 -93.0(11)
O3 Hf2 O1 C1 104.8(11)
O2 Hf2 O1 C1 -179.0(12)
Hf1 Hf2 O1 C1 139.9(12)
Ba1 Hf2 O1 C1 -123.1(12)
O7 Hf2 O1 Hf1 -132.7(5)
O9 Hf2 O1 Hf1 35(3)
O8 Hf2 O1 Hf1 127.1(5)
O3 Hf2 O1 Hf1 -35.1(4)
O2 Hf2 O1 Hf1 41.1(4)
Ba1 Hf2 O1 Hf1 97.0(4)
O7 Hf2 O1 Ba1 130.3(5)
O9 Hf2 O1 Ba1 -62(2)
O8 Hf2 O1 Ba1 30.1(5)
O3 Hf2 O1 Ba1 -132.2(5)
O2 Hf2 O1 Ba1 -55.9(4)
Hf1 Hf2 O1 Ba1 -97.0(4)
O4 Hf1 O1 C1 -4.0(13)
O5 Hf1 O1 C1 -161.9(18)
O6 Hf1 O1 C1 97.7(12)
O2 Hf1 O1 C1 -178.5(13)
O3 Hf1 O1 C1 -102.1(12)
Hf2 Hf1 O1 C1 -136.9(13)
Ba1 Hf1 O1 C1 125.9(13)
O4 Hf1 O1 Hf2 132.9(5)
O5 Hf1 O1 Hf2 -25(2)
O6 Hf1 O1 Hf2 -125.3(5)
O2 Hf1 O1 Hf2 -41.5(4)
O3 Hf1 O1 Hf2 34.9(4)
Ba1 Hf1 O1 Hf2 -97.2(4)
O4 Hf1 O1 Ba1 -129.9(5)
O5 Hf1 O1 Ba1 72.2(19)
O6 Hf1 O1 Ba1 -28.2(4)
O2 Hf1 O1 Ba1 55.6(4)
O3 Hf1 O1 Ba1 132.0(5)
Hf2 Hf1 O1 Ba1 97.2(4)
O11 Ba1 O1 C1 113(4)
O10 Ba1 O1 C1 32.4(12)
O8 Ba1 O1 C1 105.1(11)
O6 Ba1 O1 C1 -112.8(11)
O14 Ba1 O1 C1 -43.4(11)
O2 Ba1 O1 C1 177.5(12)
Ga1 Ba1 O1 C1 24.8(13)
Hf2 Ba1 O1 C1 130.2(12)
Hf1 Ba1 O1 C1 -135.8(12)
O11 Ba1 O1 Hf2 -17(4)
O10 Ba1 O1 Hf2 -97.8(5)
O8 Ba1 O1 Hf2 -25.1(4)
O6 Ba1 O1 Hf2 117.0(5)
O14 Ba1 O1 Hf2 -173.6(4)
O2 Ba1 O1 Hf2 47.4(4)
Ga1 Ba1 O1 Hf2 -105.4(4)
Hf1 Ba1 O1 Hf2 94.0(4)
O11 Ba1 O1 Hf1 -111(4)
O10 Ba1 O1 Hf1 168.2(4)
O8 Ba1 O1 Hf1 -119.1(5)
O6 Ba1 O1 Hf1 23.0(4)
O14 Ba1 O1 Hf1 92.4(4)
O2 Ba1 O1 Hf1 -46.6(4)
Ga1 Ba1 O1 Hf1 160.59(19)
Hf2 Ba1 O1 Hf1 -94.0(4)
O4 Hf1 O2 C4 167(2)
O5 Hf1 O2 C4 12.4(16)
O6 Hf1 O2 C4 -84.6(15)
O3 Hf1 O2 C4 109.8(16)
O1 Hf1 O2 C4 -171.8(16)
Hf2 Hf1 O2 C4 145.9(17)
Ba1 Hf1 O2 C4 -121.0(16)
O4 Hf1 O2 Hf2 21(2)
O5 Hf1 O2 Hf2 -133.5(5)
O6 Hf1 O2 Hf2 129.5(5)
O3 Hf1 O2 Hf2 -36.1(5)
O1 Hf1 O2 Hf2 42.3(4)
Ba1 Hf1 O2 Hf2 93.1(5)
O4 Hf1 O2 Ba1 -72(2)
O5 Hf1 O2 Ba1 133.4(5)
O6 Hf1 O2 Ba1 36.4(4)
O3 Hf1 O2 Ba1 -129.2(5)
O1 Hf1 O2 Ba1 -50.7(4)
Hf2 Hf1 O2 Ba1 -93.1(5)
O7 Hf2 O2 C4 -164(2)
O9 Hf2 O2 C4 -6.0(18)
O8 Hf2 O2 C4 90.6(17)
O3 Hf2 O2 C4 -105.5(18)
O1 Hf2 O2 C4 175.3(18)
Hf1 Hf2 O2 C4 -142.1(19)
Ba1 Hf2 O2 C4 124.3(18)
O7 Hf2 O2 Hf1 -22(2)
O9 Hf2 O2 Hf1 136.0(5)
O8 Hf2 O2 Hf1 -127.3(5)
O3 Hf2 O2 Hf1 36.5(5)
O1 Hf2 O2 Hf1 -42.7(4)
Ba1 Hf2 O2 Hf1 -93.6(4)
O7 Hf2 O2 Ba1 71.5(18)
O9 Hf2 O2 Ba1 -130.3(5)
O8 Hf2 O2 Ba1 -33.7(4)
O3 Hf2 O2 Ba1 130.1(5)
O1 Hf2 O2 Ba1 50.9(4)
Hf1 Hf2 O2 Ba1 93.6(4)
O11 Ba1 O2 C4 -10.1(14)
O10 Ba1 O2 C4 -100.7(14)
O8 Ba1 O2 C4 -107.6(13)
O6 Ba1 O2 C4 97.3(13)
O1 Ba1 O2 C4 176.1(14)
O14 Ba1 O2 C4 101.0(14)
Ga1 Ba1 O2 C4 -33.8(16)
Hf2 Ba1 O2 C4 -136.2(14)
Hf1 Ba1 O2 C4 128.1(14)
O11 Ba1 O2 Hf1 -138.2(4)
O10 Ba1 O2 Hf1 131.3(6)
O8 Ba1 O2 Hf1 124.4(5)
O6 Ba1 O2 Hf1 -30.8(4)
O1 Ba1 O2 Hf1 48.0(4)
O14 Ba1 O2 Hf1 -27.0(8)
Ga1 Ba1 O2 Hf1 -161.9(2)
Hf2 Ba1 O2 Hf1 95.8(5)
O11 Ba1 O2 Hf2 126.0(5)
O10 Ba1 O2 Hf2 35.5(8)
O8 Ba1 O2 Hf2 28.6(4)
O6 Ba1 O2 Hf2 -126.6(5)
O1 Ba1 O2 Hf2 -47.8(4)
O14 Ba1 O2 Hf2 -122.8(6)
Ga1 Ba1 O2 Hf2 102.3(5)
Hf1 Ba1 O2 Hf2 -95.8(5)
O7 Hf2 O3 C7 -34(3)
O9 Hf2 O3 C7 66(3)
O8 Hf2 O3 C7 -164(3)
O2 Hf2 O3 C7 161(3)
O1 Hf2 O3 C7 -126(3)
Hf1 Hf2 O3 C7 -162(3)
Ba1 Hf2 O3 C7 -160(3)
O7 Hf2 O3 Hf1 128.2(6)
O9 Hf2 O3 Hf1 -132.1(6)
O8 Hf2 O3 Hf1 -1.9(13)
O2 Hf2 O3 Hf1 -36.5(5)
O1 Hf2 O3 Hf1 36.3(4)
Ba1 Hf2 O3 Hf1 1.9(5)
O4 Hf1 O3 C7 35(3)
O5 Hf1 O3 C7 -64(3)
O6 Hf1 O3 C7 172(3)
O2 Hf1 O3 C7 -158(3)
O1 Hf1 O3 C7 128(3)
Hf2 Hf1 O3 C7 165(3)
Ba1 Hf1 O3 C7 163(3)
O4 Hf1 O3 Hf2 -129.9(5)
O5 Hf1 O3 Hf2 130.9(5)
O6 Hf1 O3 Hf2 6.9(12)
O2 Hf1 O3 Hf2 36.9(5)
O1 Hf1 O3 Hf2 -36.2(4)
Ba1 Hf1 O3 Hf2 -1.9(5)
O5 Hf1 O4 C10 -39(27)
O6 Hf1 O4 C10 61(27)
O2 Hf1 O4 C10 166(26)
O3 Hf1 O4 C10 -139(27)
O1 Hf1 O4 C10 147(27)
Hf2 Hf1 O4 C10 -177(100)
Ba1 Hf1 O4 C10 105(27)
O4 Hf1 O5 C13 -21(5)
O6 Hf1 O5 C13 -125(4)
O2 Hf1 O5 C13 152(4)
O3 Hf1 O5 C13 80(5)
O1 Hf1 O5 C13 137(4)
Hf2 Hf1 O5 C13 116(4)
Ba1 Hf1 O5 C13 -163(4)
O4 Hf1 O6 C16 -71.9(19)
O5 Hf1 O6 C16 27.6(19)
O2 Hf1 O6 C16 123.3(18)
O3 Hf1 O6 C16 151.9(17)
O1 Hf1 O6 C16 -167.0(18)
Hf2 Hf1 O6 C16 156.7(17)
Ba1 Hf1 O6 C16 164(2)
O4 Hf1 O6 Ba1 124.3(5)
O5 Hf1 O6 Ba1 -136.3(5)
O2 Hf1 O6 Ba1 -40.6(5)
O3 Hf1 O6 Ba1 -12.0(12)
O1 Hf1 O6 Ba1 29.1(4)
Hf2 Hf1 O6 Ba1 -7.2(5)
O11 Ba1 O6 C16 -18.3(15)
O10 Ba1 O6 C16 64.6(16)
O8 Ba1 O6 C16 -156.8(14)
O1 Ba1 O6 C16 166.4(15)
O14 Ba1 O6 C16 49.3(14)
O2 Ba1 O6 C16 -133.1(15)
Ga1 Ba1 O6 C16 16.2(16)
Hf2 Ba1 O6 C16 -161.5(14)
Hf1 Ba1 O6 C16 -167.4(17)
O11 Ba1 O6 Hf1 149.2(4)
O10 Ba1 O6 Hf1 -128.0(7)
O8 Ba1 O6 Hf1 10.6(6)
O1 Ba1 O6 Hf1 -26.2(4)
O14 Ba1 O6 Hf1 -143.2(5)
O2 Ba1 O6 Hf1 34.4(4)
Ga1 Ba1 O6 Hf1 -176.32(17)
Hf2 Ba1 O6 Hf1 5.9(4)
O9 Hf2 O7 C19 14(14)
O8 Hf2 O7 C19 -85(14)
O3 Hf2 O7 C19 117(14)
O2 Hf2 O7 C19 172(14)
O1 Hf2 O7 C19 -168(14)
Hf1 Hf2 O7 C19 155(14)
Ba1 Hf2 O7 C19 -128(14)
O7 Hf2 O8 C22 73.8(17)
O9 Hf2 O8 C22 -25.6(18)
O3 Hf2 O8 C22 -156.5(16)
O2 Hf2 O8 C22 -123.7(17)
O1 Hf2 O8 C22 166.7(17)
Hf1 Hf2 O8 C22 -157.9(16)
Ba1 Hf2 O8 C22 -161.8(19)
O7 Hf2 O8 Ba1 -124.4(6)
O9 Hf2 O8 Ba1 136.3(6)
O3 Hf2 O8 Ba1 5.3(13)
O2 Hf2 O8 Ba1 38.1(5)
O1 Hf2 O8 Ba1 -31.5(4)
Hf1 Hf2 O8 Ba1 3.9(5)
O11 Ba1 O8 C22 10.8(17)
O10 Ba1 O8 C22 -47.0(16)
O6 Ba1 O8 C22 152.8(16)
O1 Ba1 O8 C22 -170.0(17)
O14 Ba1 O8 C22 -88.4(18)
O2 Ba1 O8 C22 129.5(17)
Ga1 Ba1 O8 C22 -22.1(17)
Hf2 Ba1 O8 C22 161.7(19)
Hf1 Ba1 O8 C22 158.4(16)
O11 Ba1 O8 Hf2 -150.9(5)
O10 Ba1 O8 Hf2 151.3(5)
O6 Ba1 O8 Hf2 -8.9(6)
O1 Ba1 O8 Hf2 28.3(4)
O14 Ba1 O8 Hf2 109.9(7)
O2 Ba1 O8 Hf2 -32.2(4)
Ga1 Ba1 O8 Hf2 176.2(4)
Hf1 Ba1 O8 Hf2 -3.3(4)
O7 Hf2 O9 C25 6(12)
O8 Hf2 O9 C25 108(12)
O3 Hf2 O9 C25 -94(12)
O2 Hf2 O9 C25 -167(12)
O1 Hf2 O9 C25 -162(11)
Hf1 Hf2 O9 C25 -132(12)
Ba1 Hf2 O9 C25 145(12)
O12 Ga1 O10 C28 39.5(17)
O13 Ga1 O10 C28 -86.4(16)
O11 Ga1 O10 C28 164.8(16)
Ba1 Ga1 O10 C28 -177.6(18)
O12 Ga1 O10 Ba1 -142.9(6)
O13 Ga1 O10 Ba1 91.1(6)
O11 Ga1 O10 Ba1 -17.6(6)
O11 Ba1 O10 C28 -169(2)
O8 Ba1 O10 C28 -53.3(18)
O6 Ba1 O10 C28 90(2)
O1 Ba1 O10 C28 4.5(19)
O14 Ba1 O10 C28 106.0(18)
O2 Ba1 O10 C28 -59(2)
Ga1 Ba1 O10 C28 177(2)
Hf2 Ba1 O10 C28 -36.7(19)
Hf1 Ba1 O10 C28 20(2)
O11 Ba1 O10 Ga1 13.8(5)
O8 Ba1 O10 Ga1 129.7(6)
O6 Ba1 O10 Ga1 -87.3(8)
O1 Ba1 O10 Ga1 -172.5(4)
O14 Ba1 O10 Ga1 -71.0(6)
O2 Ba1 O10 Ga1 123.6(7)
Hf2 Ba1 O10 Ga1 146.2(4)
Hf1 Ba1 O10 Ga1 -156.6(3)
O12 Ga1 O11 C31 -60.2(19)
O13 Ga1 O11 C31 64.6(17)
O10 Ga1 O11 C31 176.8(17)
Ba1 Ga1 O11 C31 159.0(19)
O12 Ga1 O11 Ba1 140.8(7)
O13 Ga1 O11 Ba1 -94.4(6)
O10 Ga1 O11 Ba1 17.8(6)
O10 Ba1 O11 C31 -167(2)
O8 Ba1 O11 C31 117.1(19)
O6 Ba1 O11 C31 -22(2)
O1 Ba1 O11 C31 110(4)
O14 Ba1 O11 C31 -93(2)
O2 Ba1 O11 C31 49(2)
Ga1 Ba1 O11 C31 -153(2)
Hf2 Ba1 O11 C31 94(2)
Hf1 Ba1 O11 C31 6(2)
O10 Ba1 O11 Ga1 -13.9(5)
O8 Ba1 O11 Ga1 -90.1(6)
O6 Ba1 O11 Ga1 130.4(5)
O1 Ba1 O11 Ga1 -98(4)
O14 Ba1 O11 Ga1 59.4(5)
O2 Ba1 O11 Ga1 -158.5(4)
Hf2 Ba1 O11 Ga1 -112.9(4)
Hf1 Ba1 O11 Ga1 158.6(2)
O13 Ga1 O12 C34 -175.9(16)
O11 Ga1 O12 C34 -53.1(19)
O10 Ga1 O12 C34 58.3(19)
Ba1 Ga1 O12 C34 4(2)
O12 Ga1 O13 C37 -2.9(16)
O11 Ga1 O13 C37 -133.1(14)
O10 Ga1 O13 C37 126.2(14)
Ba1 Ga1 O13 C37 177.0(13)
O11 Ba1 O14 C40 164(2)
O10 Ba1 O14 C40 -132(2)
O8 Ba1 O14 C40 -87(2)
O6 Ba1 O14 C40 39(2)
O1 Ba1 O14 C40 -18(2)
O2 Ba1 O14 C40 36(3)
Ga1 Ba1 O14 C40 -166(2)
Hf2 Ba1 O14 C40 -25(3)
Hf1 Ba1 O14 C40 20(2)
Hf2 O1 C1 C3 165.2(12)
Hf1 O1 C1 C3 -69.1(17)
Ba1 O1 C1 C3 49.9(16)
Hf2 O1 C1 C2 -69.0(18)
Hf1 O1 C1 C2 57(2)
Ba1 O1 C1 C2 175.8(12)
Hf1 O2 C4 C5 -77(2)
Hf2 O2 C4 C5 57(3)
Ba1 O2 C4 C5 172.6(15)
Hf1 O2 C4 C6 162.4(15)
Hf2 O2 C4 C6 -64(3)
Ba1 O2 C4 C6 51(2)
Hf2 O3 C7 C8 -150(4)
Hf1 O3 C7 C8 52(6)
Hf2 O3 C7 C9 -22(6)
Hf1 O3 C7 C9 180(4)
Hf1 O4 C10 C12 -33(28)
Hf1 O4 C10 C11 92(27)
Hf1 O5 C13 C15 -175(4)
Hf1 O5 C13 C14 60(5)
Hf1 O6 C16 C18 63(4)
Ba1 O6 C16 C18 -135(3)
Hf1 O6 C16 C17 -73(3)
Ba1 O6 C16 C17 89(3)
Hf2 O7 C19 C20 119(14)
Hf2 O7 C19 C21 -22(16)
Hf2 O8 C22 C23 -77(3)
Ba1 O8 C22 C23 125(2)
Hf2 O8 C22 C24 152.7(17)
Ba1 O8 C22 C24 -5(3)
Hf2 O9 C25 C27 99(13)
Hf2 O9 C25 C26 -121(11)
Ga1 O10 C28 C29 47(2)
Ba1 O10 C28 C29 -130.0(18)
Ga1 O10 C28 C30 172.5(15)
Ba1 O10 C28 C30 -4(3)
Ga1 O11 C31 C32 133(2)
Ba1 O11 C31 C32 -78(3)
Ga1 O11 C31 C33 -96(2)
Ba1 O11 C31 C33 53(3)
Ga1 O12 C34 C35 96(4)
Ga1 O12 C34 C36 -140(2)
Ga1 O13 C37 C38 68(2)
Ga1 O13 C37 C39 -168.7(17)
Ba1 O14 C40 C42 110(2)
Ba1 O14 C40 C41 -124(2)
O18 Hf3 Hf4 O23 1.1(7)
O19 Hf3 Hf4 O23 -127.7(7)
O20 Hf3 Hf4 O23 113.8(7)
O17 Hf3 Hf4 O23 -64.6(7)
O15 Hf3 Hf4 O23 58.9(7)
O16 Hf3 Hf4 O23 170.0(7)
Ba2 Hf3 Hf4 O23 116.1(5)
O18 Hf3 Hf4 O21 130.2(7)
O19 Hf3 Hf4 O21 1.5(8)
O20 Hf3 Hf4 O21 -117.0(7)
O17 Hf3 Hf4 O21 64.6(7)
O15 Hf3 Hf4 O21 -171.9(7)
O16 Hf3 Hf4 O21 -60.9(7)
Ba2 Hf3 Hf4 O21 -114.7(5)
O18 Hf3 Hf4 O22 -113.5(6)
O19 Hf3 Hf4 O22 117.8(7)
O20 Hf3 Hf4 O22 -0.7(6)
O17 Hf3 Hf4 O22 -179.2(7)
O15 Hf3 Hf4 O22 -55.6(6)
O16 Hf3 Hf4 O22 55.4(6)
Ba2 Hf3 Hf4 O22 1.5(4)
O18 Hf3 Hf4 O17 65.7(7)
O19 Hf3 Hf4 O17 -63.1(8)
O20 Hf3 Hf4 O17 178.4(7)
O15 Hf3 Hf4 O17 123.5(7)
O16 Hf3 Hf4 O17 -125.5(7)
Ba2 Hf3 Hf4 O17 -179.3(5)
O18 Hf3 Hf4 O16 -168.9(7)
O19 Hf3 Hf4 O16 62.4(7)
O20 Hf3 Hf4 O16 -56.1(7)
O17 Hf3 Hf4 O16 125.5(7)
O15 Hf3 Hf4 O16 -111.0(7)
Ba2 Hf3 Hf4 O16 -53.9(5)
O18 Hf3 Hf4 O15 -57.9(7)
O19 Hf3 Hf4 O15 173.4(7)
O20 Hf3 Hf4 O15 54.9(7)
O17 Hf3 Hf4 O15 -123.5(7)
O16 Hf3 Hf4 O15 111.0(7)
Ba2 Hf3 Hf4 O15 57.2(5)
O18 Hf3 Hf4 Ba2 -115.0(5)
O19 Hf3 Hf4 Ba2 116.2(6)
O20 Hf3 Hf4 Ba2 -2.3(5)
O17 Hf3 Hf4 Ba2 179.3(5)
O15 Hf3 Hf4 Ba2 -57.2(5)
O16 Hf3 Hf4 Ba2 53.9(5)
O18 Hf3 Ba2 O25 4.0(7)
O19 Hf3 Ba2 O25 139.0(8)
O20 Hf3 Ba2 O25 68.0(8)
O17 Hf3 Ba2 O25 -109.4(6)
O15 Hf3 Ba2 O25 -59.9(7)
O16 Hf3 Ba2 O25 -157.1(7)
Hf4 Hf3 Ba2 O25 -108.9(5)
O18 Hf3 Ba2 O24 -178.8(8)
O19 Hf3 Ba2 O24 -43.8(9)
O20 Hf3 Ba2 O24 -114.8(9)
O17 Hf3 Ba2 O24 67.8(8)
O15 Hf3 Ba2 O24 117.3(8)
O16 Hf3 Ba2 O24 20.1(8)
Hf4 Hf3 Ba2 O24 68.3(7)
O18 Hf3 Ba2 O20 -64.0(9)
O19 Hf3 Ba2 O20 71.0(9)
O17 Hf3 Ba2 O20 -177.4(8)
O15 Hf3 Ba2 O20 -127.9(8)
O16 Hf3 Ba2 O20 134.9(8)
Hf4 Hf3 Ba2 O20 -176.9(7)
O18 Hf3 Ba2 O22 111.9(6)
O19 Hf3 Ba2 O22 -113.1(7)
O20 Hf3 Ba2 O22 175.8(7)
O17 Hf3 Ba2 O22 -1.6(4)
O15 Hf3 Ba2 O22 47.9(5)
O16 Hf3 Ba2 O22 -49.2(5)
Hf4 Hf3 Ba2 O22 -1.1(3)
O18 Hf3 Ba2 O16 161.1(7)
O19 Hf3 Ba2 O16 -63.9(7)
O20 Hf3 Ba2 O16 -134.9(8)
O17 Hf3 Ba2 O16 47.6(5)
O15 Hf3 Ba2 O16 97.1(6)
Hf4 Hf3 Ba2 O16 48.1(4)
O18 Hf3 Ba2 O28 -92.3(6)
O19 Hf3 Ba2 O28 42.7(7)
O20 Hf3 Ba2 O28 -28.3(7)
O17 Hf3 Ba2 O28 154.3(5)
O15 Hf3 Ba2 O28 -156.2(5)
O16 Hf3 Ba2 O28 106.6(5)
Hf4 Hf3 Ba2 O28 154.8(3)
O18 Hf3 Ba2 O15 63.9(7)
O19 Hf3 Ba2 O15 -161.1(7)
O20 Hf3 Ba2 O15 127.9(8)
O17 Hf3 Ba2 O15 -49.5(5)
O16 Hf3 Ba2 O15 -97.1(6)
Hf4 Hf3 Ba2 O15 -49.0(4)
O18 Hf3 Ba2 Ga2 -50.9(6)
O19 Hf3 Ba2 Ga2 84.1(7)
O20 Hf3 Ba2 Ga2 13.1(7)
O17 Hf3 Ba2 Ga2 -164.3(5)
O15 Hf3 Ba2 Ga2 -114.8(5)
O16 Hf3 Ba2 Ga2 148.1(5)
Hf4 Hf3 Ba2 Ga2 -163.8(3)
O18 Hf3 Ba2 Hf4 113.0(5)
O19 Hf3 Ba2 Hf4 -112.0(6)
O20 Hf3 Ba2 Hf4 176.9(7)
O17 Hf3 Ba2 Hf4 -0.5(3)
O15 Hf3 Ba2 Hf4 49.0(4)
O16 Hf3 Ba2 Hf4 -48.1(4)
O23 Hf4 Ba2 O25 17.7(6)
O21 Hf4 Ba2 O25 -115.9(6)
O22 Hf4 Ba2 O25 -45.0(7)
O17 Hf4 Ba2 O25 133.4(5)
O16 Hf4 Ba2 O25 -177.8(6)
O15 Hf4 Ba2 O25 83.6(6)
Hf3 Hf4 Ba2 O25 133.0(4)
O23 Hf4 Ba2 O24 89.9(6)
O21 Hf4 Ba2 O24 -43.7(6)
O22 Hf4 Ba2 O24 27.2(6)
O17 Hf4 Ba2 O24 -154.4(5)
O16 Hf4 Ba2 O24 -105.7(6)
O15 Hf4 Ba2 O24 155.8(5)
Hf3 Hf4 Ba2 O24 -154.9(3)
O23 Hf4 Ba2 O20 -113.6(6)
O21 Hf4 Ba2 O20 112.8(6)
O22 Hf4 Ba2 O20 -176.3(6)
O17 Hf4 Ba2 O20 2.1(5)
O16 Hf4 Ba2 O20 50.8(6)
O15 Hf4 Ba2 O20 -47.7(6)
Hf3 Hf4 Ba2 O20 1.6(4)
O23 Hf4 Ba2 O22 62.7(7)
O21 Hf4 Ba2 O22 -70.9(7)
O17 Hf4 Ba2 O22 178.4(7)
O16 Hf4 Ba2 O22 -132.8(7)
O15 Hf4 Ba2 O22 128.6(7)
Hf3 Hf4 Ba2 O22 177.9(5)
O23 Hf4 Ba2 O16 -164.5(7)
O21 Hf4 Ba2 O16 61.9(7)
O22 Hf4 Ba2 O16 132.8(7)
O17 Hf4 Ba2 O16 -48.8(6)
O15 Hf4 Ba2 O16 -98.6(6)
Hf3 Hf4 Ba2 O16 -49.2(5)
O23 Hf4 Ba2 O28 -170.9(8)
O21 Hf4 Ba2 O28 55.5(8)
O22 Hf4 Ba2 O28 126.4(8)
O17 Hf4 Ba2 O28 -55.2(7)
O16 Hf4 Ba2 O28 -6.4(8)
O15 Hf4 Ba2 O28 -105.0(7)
Hf3 Hf4 Ba2 O28 -55.7(6)
O23 Hf4 Ba2 O15 -65.9(7)
O21 Hf4 Ba2 O15 160.5(7)
O22 Hf4 Ba2 O15 -128.6(7)
O17 Hf4 Ba2 O15 49.8(6)
O16 Hf4 Ba2 O15 98.6(6)
Hf3 Hf4 Ba2 O15 49.3(4)
O23 Hf4 Ba2 Ga2 60.7(5)
O21 Hf4 Ba2 Ga2 -72.9(5)
O22 Hf4 Ba2 Ga2 -2.0(6)
O17 Hf4 Ba2 Ga2 176.4(3)
O16 Hf4 Ba2 Ga2 -134.8(5)
O15 Hf4 Ba2 Ga2 126.6(4)
Hf3 Hf4 Ba2 Ga2 175.92(8)
O23 Hf4 Ba2 Hf3 -115.2(5)
O21 Hf4 Ba2 Hf3 111.2(5)
O22 Hf4 Ba2 Hf3 -177.9(5)
O17 Hf4 Ba2 Hf3 0.5(3)
O16 Hf4 Ba2 Hf3 49.2(5)
O15 Hf4 Ba2 Hf3 -49.3(4)
O25 Ba2 Ga2 O26 72.5(15)
O24 Ba2 Ga2 O26 -78.0(14)
O20 Ba2 Ga2 O26 150.9(14)
O22 Ba2 Ga2 O26 -21.6(14)
O16 Ba2 Ga2 O26 -80.6(14)
O28 Ba2 Ga2 O26 -175.2(14)
O15 Ba2 Ga2 O26 39.2(14)
Hf3 Ba2 Ga2 O26 140.6(13)
Hf4 Ba2 Ga2 O26 -20.5(13)
O25 Ba2 Ga2 O27 -103.7(8)
O24 Ba2 Ga2 O27 105.7(7)
O20 Ba2 Ga2 O27 -25.4(7)
O22 Ba2 Ga2 O27 162.2(5)
O16 Ba2 Ga2 O27 103.1(7)
O28 Ba2 Ga2 O27 8.5(6)
O15 Ba2 Ga2 O27 -137.1(6)
Hf3 Ba2 Ga2 O27 -35.7(5)
Hf4 Ba2 Ga2 O27 163.3(4)
O25 Ba2 Ga2 O24 150.5(8)
O20 Ba2 Ga2 O24 -131.1(8)
O22 Ba2 Ga2 O24 56.5(6)
O16 Ba2 Ga2 O24 -2.6(8)
O28 Ba2 Ga2 O24 -97.2(6)
O15 Ba2 Ga2 O24 117.2(7)
Hf3 Ba2 Ga2 O24 -141.4(6)
Hf4 Ba2 Ga2 O24 57.6(6)
O24 Ba2 Ga2 O25 -150.5(8)
O20 Ba2 Ga2 O25 78.4(8)
O22 Ba2 Ga2 O25 -94.1(7)
O16 Ba2 Ga2 O25 -153.2(8)
O28 Ba2 Ga2 O25 112.3(7)
O15 Ba2 Ga2 O25 -33.3(8)
Hf3 Ba2 Ga2 O25 68.0(7)
Hf4 Ba2 Ga2 O25 -93.0(6)
O23 Hf4 O15 C46 4.1(14)
O21 Hf4 O15 C46 162.8(18)
O22 Hf4 O15 C46 -93.2(14)
O17 Hf4 O15 C46 103.6(14)
O16 Hf4 O15 C46 -177.9(15)
Hf3 Hf4 O15 C46 138.7(15)
Ba2 Hf4 O15 C46 -126.9(15)
O23 Hf4 O15 Hf3 -134.6(5)
O21 Hf4 O15 Hf3 24(2)
O22 Hf4 O15 Hf3 128.1(5)
O17 Hf4 O15 Hf3 -35.1(4)
O16 Hf4 O15 Hf3 43.4(4)
Ba2 Hf4 O15 Hf3 94.4(5)
O23 Hf4 O15 Ba2 131.1(5)
O21 Hf4 O15 Ba2 -70.3(19)
O22 Hf4 O15 Ba2 33.7(4)
O17 Hf4 O15 Ba2 -129.4(5)
O16 Hf4 O15 Ba2 -50.9(4)
Hf3 Hf4 O15 Ba2 -94.4(5)
O18 Hf3 O15 C46 -7.7(13)
O19 Hf3 O15 C46 -162(2)
O20 Hf3 O15 C46 89.6(13)
O17 Hf3 O15 C46 -106.4(13)
O16 Hf3 O15 C46 175.3(14)
Hf4 Hf3 O15 C46 -141.8(14)
Ba2 Hf3 O15 C46 123.6(14)
O18 Hf3 O15 Hf4 134.0(5)
O19 Hf3 O15 Hf4 -21(2)
O20 Hf3 O15 Hf4 -128.6(6)
O17 Hf3 O15 Hf4 35.3(4)
O16 Hf3 O15 Hf4 -42.9(4)
Ba2 Hf3 O15 Hf4 -94.6(5)
O18 Hf3 O15 Ba2 -131.4(5)
O19 Hf3 O15 Ba2 74(2)
O20 Hf3 O15 Ba2 -34.0(5)
O17 Hf3 O15 Ba2 129.9(5)
O16 Hf3 O15 Ba2 51.7(4)
Hf4 Hf3 O15 Ba2 94.6(5)
O25 Ba2 O15 C46 15.1(14)
O24 Ba2 O15 C46 92.9(15)
O20 Ba2 O15 C46 -101.7(14)
O22 Ba2 O15 C46 108.1(14)
O16 Ba2 O15 C46 -177.4(15)
O28 Ba2 O15 C46 -92.4(14)
Ga2 Ba2 O15 C46 33.9(15)
Hf3 Ba2 O15 C46 -129.7(15)
Hf4 Ba2 O15 C46 136.2(15)
O25 Ba2 O15 Hf4 -121.1(5)
O24 Ba2 O15 Hf4 -43.2(9)
O20 Ba2 O15 Hf4 122.1(6)
O22 Ba2 O15 Hf4 -28.1(4)
O16 Ba2 O15 Hf4 46.4(4)
O28 Ba2 O15 Hf4 131.4(5)
Ga2 Ba2 O15 Hf4 -102.3(4)
Hf3 Ba2 O15 Hf4 94.1(5)
O25 Ba2 O15 Hf3 144.8(5)
O24 Ba2 O15 Hf3 -137.3(6)
O20 Ba2 O15 Hf3 28.0(4)
O22 Ba2 O15 Hf3 -122.2(5)
O16 Ba2 O15 Hf3 -47.7(4)
O28 Ba2 O15 Hf3 37.3(8)
Ga2 Ba2 O15 Hf3 163.61(15)
Hf4 Ba2 O15 Hf3 -94.1(5)
O23 Hf4 O16 C43 178.7(19)
O21 Hf4 O16 C43 -15.0(14)
O22 Hf4 O16 C43 85.7(13)
O17 Hf4 O16 C43 -112.0(14)
O15 Hf4 O16 C43 170.7(14)
Hf3 Hf4 O16 C43 -146.0(15)
Ba2 Hf4 O16 C43 117.2(14)
O23 Hf4 O16 Hf3 -35(2)
O21 Hf4 O16 Hf3 131.1(5)
O22 Hf4 O16 Hf3 -128.2(5)
O17 Hf4 O16 Hf3 34.0(5)
O15 Hf4 O16 Hf3 -43.3(4)
Ba2 Hf4 O16 Hf3 -96.8(5)
O23 Hf4 O16 Ba2 62(2)
O21 Hf4 O16 Ba2 -132.1(5)
O22 Hf4 O16 Ba2 -31.4(5)
O17 Hf4 O16 Ba2 130.8(5)
O15 Hf4 O16 Ba2 53.5(4)
Hf3 Hf4 O16 Ba2 96.8(5)
O18 Hf3 O16 C43 173.8(17)
O19 Hf3 O16 C43 10.1(15)
O20 Hf3 O16 C43 -91.6(15)
O17 Hf3 O16 C43 106.4(15)
O15 Hf3 O16 C43 -176.0(16)
Hf4 Hf3 O16 C43 140.7(16)
Ba2 Hf3 O16 C43 -121.7(15)
O18 Hf3 O16 Hf4 33.1(19)
O19 Hf3 O16 Hf4 -130.5(6)
O20 Hf3 O16 Hf4 127.7(6)
O17 Hf3 O16 Hf4 -34.3(4)
O15 Hf3 O16 Hf4 43.3(4)
Ba2 Hf3 O16 Hf4 97.6(5)
O18 Hf3 O16 Ba2 -64.6(18)
O19 Hf3 O16 Ba2 131.8(6)
O20 Hf3 O16 Ba2 30.1(6)
O17 Hf3 O16 Ba2 -132.0(5)
O15 Hf3 O16 Ba2 -54.3(4)
Hf4 Hf3 O16 Ba2 -97.6(5)
O25 Ba2 O16 C43 -120.1(18)
O24 Ba2 O16 C43 -32.8(12)
O20 Ba2 O16 C43 113.4(12)
O22 Ba2 O16 C43 -101.2(11)
O28 Ba2 O16 C43 49.3(12)
O15 Ba2 O16 C43 -174.5(12)
Ga2 Ba2 O16 C43 -31.2(14)
Hf3 Ba2 O16 C43 137.8(13)
Hf4 Ba2 O16 C43 -127.3(13)
O25 Ba2 O16 Hf4 7(2)
O24 Ba2 O16 Hf4 94.5(5)
O20 Ba2 O16 Hf4 -119.3(6)
O22 Ba2 O16 Hf4 26.1(4)
O28 Ba2 O16 Hf4 176.6(4)
O15 Ba2 O16 Hf4 -47.2(4)
Ga2 Ba2 O16 Hf4 96.0(6)
Hf3 Ba2 O16 Hf4 -94.9(5)
O25 Ba2 O16 Hf3 102.0(17)
O24 Ba2 O16 Hf3 -170.6(4)
O20 Ba2 O16 Hf3 -24.4(4)
O22 Ba2 O16 Hf3 120.9(5)
O28 Ba2 O16 Hf3 -88.6(5)
O15 Ba2 O16 Hf3 47.7(4)
Ga2 Ba2 O16 Hf3 -169.07(19)
Hf4 Ba2 O16 Hf3 94.9(5)
O18 Hf3 O17 C49 59(3)
O19 Hf3 O17 C49 -42(3)
O20 Hf3 O17 C49 -175(3)
O15 Hf3 O17 C49 151(3)
O16 Hf3 O17 C49 -137(3)
Hf4 Hf3 O17 C49 -172(3)
Ba2 Hf3 O17 C49 -172(3)
O18 Hf3 O17 Hf4 -128.5(5)
O19 Hf3 O17 Hf4 130.0(6)
O20 Hf3 O17 Hf4 -3.0(13)
O15 Hf3 O17 Hf4 -36.6(4)
O16 Hf3 O17 Hf4 35.2(5)
Ba2 Hf3 O17 Hf4 0.6(5)
O23 Hf4 O17 C49 -57(3)
O21 Hf4 O17 C49 44(3)
O22 Hf4 O17 C49 174(3)
O16 Hf4 O17 C49 137(3)
O15 Hf4 O17 C49 -151(3)
Hf3 Hf4 O17 C49 173(3)
Ba2 Hf4 O17 C49 172(3)
O23 Hf4 O17 Hf3 130.5(5)
O21 Hf4 O17 Hf3 -128.3(6)
O22 Hf4 O17 Hf3 1.6(12)
O16 Hf4 O17 Hf3 -35.7(5)
O15 Hf4 O17 Hf3 36.7(4)
Ba2 Hf4 O17 Hf3 -0.6(5)
O19 Hf3 O18 C52 14(9)
O20 Hf3 O18 C52 119(9)
O17 Hf3 O18 C52 -85(9)
O15 Hf3 O18 C52 -159(9)
O16 Hf3 O18 C52 -149(8)
Hf4 Hf3 O18 C52 -123(8)
Ba2 Hf3 O18 C52 158(8)
O18 Hf3 O19 C55 -14(17)
O20 Hf3 O19 C55 -115(17)
O17 Hf3 O19 C55 87(17)
O15 Hf3 O19 C55 140(16)
O16 Hf3 O19 C55 161(17)
Hf4 Hf3 O19 C55 124(17)
Ba2 Hf3 O19 C55 -157(17)
O18 Hf3 O20 C58 -39(3)
O19 Hf3 O20 C58 62(3)
O17 Hf3 O20 C58 -165(2)
O15 Hf3 O20 C58 -133(3)
O16 Hf3 O20 C58 158(3)
Hf4 Hf3 O20 C58 -168(3)
Ba2 Hf3 O20 C58 -170(3)
O18 Hf3 O20 Ba2 130.9(6)
O19 Hf3 O20 Ba2 -127.1(6)
O17 Hf3 O20 Ba2 5.0(15)
O15 Hf3 O20 Ba2 37.2(5)
O16 Hf3 O20 Ba2 -31.6(5)
Hf4 Hf3 O20 Ba2 2.9(6)
O25 Ba2 O20 C58 33(2)
O24 Ba2 O20 C58 -58(3)
O22 Ba2 O20 C58 166(2)
O16 Ba2 O20 C58 -161(2)
O28 Ba2 O20 C58 -36(2)
O15 Ba2 O20 C58 138(2)
Ga2 Ba2 O20 C58 -6(3)
Hf3 Ba2 O20 C58 171(3)
Hf4 Ba2 O20 C58 168(2)
O25 Ba2 O20 Hf3 -138.1(5)
O24 Ba2 O20 Hf3 131.2(7)
O22 Ba2 O20 Hf3 -4.5(8)
O16 Ba2 O20 Hf3 28.6(5)
O28 Ba2 O20 Hf3 153.1(7)
O15 Ba2 O20 Hf3 -32.8(5)
Ga2 Ba2 O20 Hf3 -176.58(19)
Hf4 Ba2 O20 Hf3 -2.4(5)
O23 Hf4 O21 C67 34(18)
O22 Hf4 O21 C67 134(18)
O17 Hf4 O21 C67 -69(18)
O16 Hf4 O21 C67 -143(18)
O15 Hf4 O21 C67 -125(18)
Hf3 Hf4 O21 C67 -106(18)
Ba2 Hf4 O21 C67 177(100)
O23 Hf4 O22 C64 32(2)
O21 Hf4 O22 C64 -70(2)
O17 Hf4 O22 C64 161(2)
O16 Hf4 O22 C64 -163(2)
O15 Hf4 O22 C64 127(2)
Hf3 Hf4 O22 C64 162(2)
Ba2 Hf4 O22 C64 164(2)
O23 Hf4 O22 Ba2 -132.6(5)
O21 Hf4 O22 Ba2 126.2(6)
O17 Hf4 O22 Ba2 -3.1(13)
O16 Hf4 O22 Ba2 32.8(5)
O15 Hf4 O22 Ba2 -36.7(5)
Hf3 Hf4 O22 Ba2 -2.0(5)
O25 Ba2 O22 C64 -19(2)
O24 Ba2 O22 C64 39(2)
O20 Ba2 O22 C64 -161(2)
O16 Ba2 O22 C64 165(2)
O28 Ba2 O22 C64 76(2)
O15 Ba2 O22 C64 -133(2)
Ga2 Ba2 O22 C64 13(2)
Hf3 Ba2 O22 C64 -164(2)
Hf4 Ba2 O22 C64 -165(2)
O25 Ba2 O22 Hf4 146.2(5)
O24 Ba2 O22 Hf4 -155.9(6)
O20 Ba2 O22 Hf4 4.0(7)
O16 Ba2 O22 Hf4 -29.3(4)
O28 Ba2 O22 Hf4 -118.4(8)
O15 Ba2 O22 Hf4 32.1(4)
Ga2 Ba2 O22 Hf4 178.6(4)
Hf3 Ba2 O22 Hf4 1.6(4)
O21 Hf4 O23 C61 13(12)
O22 Hf4 O23 C61 -90(12)
O17 Hf4 O23 C61 113(12)
O16 Hf4 O23 C61 179(100)
O15 Hf4 O23 C61 -174(12)
Hf3 Hf4 O23 C61 150(12)
Ba2 Hf4 O23 C61 -129(12)
O26 Ga2 O24 C73 -32.4(18)
O27 Ga2 O24 C73 93.3(16)
O25 Ga2 O24 C73 -157.8(16)
Ba2 Ga2 O24 C73 -179.6(18)
O26 Ga2 O24 Ba2 147.2(7)
O27 Ga2 O24 Ba2 -87.1(6)
O25 Ga2 O24 Ba2 21.8(6)
O25 Ba2 O24 C73 162(2)
O20 Ba2 O24 C73 -88(2)
O22 Ba2 O24 C73 53(2)
O16 Ba2 O24 C73 -2(2)
O28 Ba2 O24 C73 -111(2)
O15 Ba2 O24 C73 66(2)
Ga2 Ba2 O24 C73 179(2)
Hf3 Ba2 O24 C73 -16(2)
Hf4 Ba2 O24 C73 39(2)
O25 Ba2 O24 Ga2 -17.1(5)
O20 Ba2 O24 Ga2 92.8(10)
O22 Ba2 O24 Ga2 -126.8(6)
O16 Ba2 O24 Ga2 178.6(4)
O28 Ba2 O24 Ga2 69.9(5)
O15 Ba2 O24 Ga2 -113.6(7)
Hf3 Ba2 O24 Ga2 164.8(2)
Hf4 Ba2 O24 Ga2 -140.7(4)
O26 Ga2 O25 C70 61(2)
O27 Ga2 O25 C70 -62.6(19)
O24 Ga2 O25 C70 -172.8(19)
Ba2 Ga2 O25 C70 -151(2)
O26 Ga2 O25 Ba2 -148.6(6)
O27 Ga2 O25 Ba2 88.2(6)
O24 Ga2 O25 Ba2 -22.0(6)
O24 Ba2 O25 C70 159(2)
O20 Ba2 O25 C70 14(2)
O22 Ba2 O25 C70 -122.6(19)
O16 Ba2 O25 C70 -105(3)
O28 Ba2 O25 C70 84.4(19)
O15 Ba2 O25 C70 -58(2)
Ga2 Ba2 O25 C70 142(2)
Hf3 Ba2 O25 C70 -22(2)
Hf4 Ba2 O25 C70 -99.9(19)
O24 Ba2 O25 Ga2 17.0(5)
O20 Ba2 O25 Ga2 -128.3(6)
O22 Ba2 O25 Ga2 95.1(6)
O16 Ba2 O25 Ga2 112.3(16)
O28 Ba2 O25 Ga2 -57.9(6)
O15 Ba2 O25 Ga2 159.9(5)
Hf3 Ba2 O25 Ga2 -164.27(19)
Hf4 Ba2 O25 Ga2 117.8(4)
O27 Ga2 O26 C76 -173.0(19)
O24 Ga2 O26 C76 -48(2)
O25 Ga2 O26 C76 65(2)
Ba2 Ga2 O26 C76 11(3)
O26 Ga2 O27 C79 -25(2)
O24 Ga2 O27 C79 -156.2(18)
O25 Ga2 O27 C79 103.9(18)
Ba2 Ga2 O27 C79 153.5(17)
O25 Ba2 O28 C82 166(2)
O24 Ba2 O28 C82 104(2)
O20 Ba2 O28 C82 -65.0(19)
O22 Ba2 O28 C82 64(2)
O16 Ba2 O28 C82 -12(2)
O15 Ba2 O28 C82 -73(2)
Ga2 Ba2 O28 C82 137(2)
Hf3 Ba2 O28 C82 -51(2)
Hf4 Ba2 O28 C82 -7(2)
Hf4 O16 C43 C45 -164.2(13)
Hf3 O16 C43 C45 64(2)
Ba2 O16 C43 C45 -52.8(18)
Hf4 O16 C43 C44 75.4(18)
Hf3 O16 C43 C44 -56(2)
Ba2 O16 C43 C44 -173.3(13)
Hf4 O15 C46 C48 67(2)
Hf3 O15 C46 C48 -164.9(16)
Ba2 O15 C46 C48 -51(2)
Hf4 O15 C46 C47 -57(2)
Hf3 O15 C46 C47 71(2)
Ba2 O15 C46 C47 -175.5(14)
Hf3 O17 C49 C51 166(4)
Hf4 O17 C49 C51 -4(7)
Hf3 O17 C49 C50 -17(6)
Hf4 O17 C49 C50 173(3)
Hf3 O18 C52 C53 -32(10)
Hf3 O18 C52 C54 -159(8)
Hf3 O19 C55 C56 1(20)
Hf3 O19 C55 C57 156(14)
Hf3 O20 C58 C59 99(6)
Ba2 O20 C58 C59 -69(6)
Hf3 O20 C58 C60 -80(4)
Ba2 O20 C58 C60 111(4)
Hf4 O23 C61 C63 -101(11)
Hf4 O23 C61 C62 30(14)
Hf4 O22 C64 C66 -143(3)
Ba2 O22 C64 C66 19(4)
Hf4 O22 C64 C65 64(4)
Ba2 O22 C64 C65 -134(2)
Hf4 O21 C67 C68 -160(17)
Hf4 O21 C67 C69 -36(20)
Ga2 O25 C70 C71 -117(2)
Ba2 O25 C70 C71 105(3)
Ga2 O25 C70 C72 124(2)
Ba2 O25 C70 C72 -14(3)
Ga2 O24 C73 C75 -170.0(15)
Ba2 O24 C73 C75 11(3)
Ga2 O24 C73 C74 -44(3)
Ba2 O24 C73 C74 136.7(19)
Ga2 O26 C76 C78 132(3)
Ga2 O26 C76 C77 -107(4)
Ga2 O27 C79 C81 -119(2)
Ga2 O27 C79 C80 118(2)
Ba2 O28 C82 C84 -91(2)
Ba2 O28 C82 C83 144.7(16)
